data_7132233
loop_
_publ_author_name
'Li, Bo'
'Meng, Yuxi'
'Liu, Qianqian'
'Chen, Xinyu'
'Liu, Xin'
'Zang, Hong-Ying'

_publ_section_title
;
 The assembly of [Mo2O2S2]2+ based on polydentate phosphonate templates
 and their proton conductivity
;
_journal_name_full 'Chemical Communications'
_journal_paper_doi 10.1039/D3CC04114J
_journal_year 2023
_chemical_formula_moiety 'C12 H48 K12 Mo16 N4 O90 P8 S16, 2(H2 O)'
_chemical_formula_sum 'C12 H52 K12 Mo16 N4 O92 P8 S16'
_chemical_formula_weight 4489.53
_space_group_crystal_system monoclinic
_space_group_IT_number 15
_space_group_name_Hall '-C 2yc'
_space_group_name_H-M_alt 'C 1 2/c 1'
_atom_sites_solution_hydrogens mixed
_atom_sites_solution_primary iterative
_audit_creation_date 2023-10-16
_audit_creation_method
;
Olex2 1.3-alpha
(compiled 2020.11.12 svn.r5f609507 for OlexSys, GUI svn.r6408)
;
_audit_update_record
;
2023-10-16 deposited with the CCDC.	2023-10-18 downloaded from the CCDC.
;
_cell_angle_alpha 90
_cell_angle_beta 96.514(2)
_cell_angle_gamma 90
_cell_formula_units_Z 4
_cell_length_a 29.5373(16)
_cell_length_b 17.6293(10)
_cell_length_c 25.0402(13)
_cell_measurement_reflns_used 9758
_cell_measurement_temperature 173.01
_cell_measurement_theta_max 25.127
_cell_measurement_theta_min 1.628
_cell_volume 12954.8(12)
_computing_cell_refinement 'SAINT+ Ver. 2016.5-0 (Bruker-AXS, 2016)'
_computing_data_collection 'APEX3 Ver. 2016.5-0 (Bruker-AXS, 2016)'
_computing_data_reduction 'SAINT+ Ver. 2016.5-0 (Bruker-AXS, 2016)'
_computing_molecular_graphics 'Olex2 1.3-alpha (Dolomanov et al., 2009)'
_computing_publication_material 'Olex2 1.3-alpha (Dolomanov et al., 2009)'
_computing_structure_refinement 'SHELXL 2018/3 (Sheldrick, 2015)'
_computing_structure_solution 'olex2.solve 1.3-alpha (Bourhis et al., 2015)'
_diffrn_ambient_temperature 173.01
_diffrn_detector 'charge-coupled device (CCD) area detector'
_diffrn_detector_area_resol_mean 7.9
_diffrn_detector_type 'Bruker APEX II'
_diffrn_measured_fraction_theta_full 0.995
_diffrn_measured_fraction_theta_max 0.995
_diffrn_measurement_device 'three-circle diffractometer'
_diffrn_measurement_device_type 'Bruker APEX II Quazar'
_diffrn_measurement_method '0.5\% \w and 0.5\% \f scans'
_diffrn_radiation_collimation 'focusing mirrors'
_diffrn_radiation_detector 'Bruker APEX II'
_diffrn_radiation_monochromator 'mirror optics'
_diffrn_radiation_probe x-ray
_diffrn_radiation_type 'Mo K\a'
_diffrn_radiation_wavelength 0.71073
_diffrn_radiation_xray_symbol K-L~3~
_diffrn_reflns_av_R_equivalents 0.0572
_diffrn_reflns_av_unetI/netI 0.0330
_diffrn_reflns_Laue_measured_fraction_full 0.995
_diffrn_reflns_Laue_measured_fraction_max 0.995
_diffrn_reflns_limit_h_max 35
_diffrn_reflns_limit_h_min -35
_diffrn_reflns_limit_k_max 21
_diffrn_reflns_limit_k_min -21
_diffrn_reflns_limit_l_max 28
_diffrn_reflns_limit_l_min -29
_diffrn_reflns_number 76815
_diffrn_reflns_point_group_measured_fraction_full 0.995
_diffrn_reflns_point_group_measured_fraction_max 0.995
_diffrn_reflns_theta_full 25.110
_diffrn_reflns_theta_max 25.110
_diffrn_reflns_theta_min 2.451
_diffrn_source 'microfocus sealed X-ray tube'
_diffrn_source_current 0.9
_diffrn_source_power 0.0405
_diffrn_source_type 'Incoatec I\ms'
_diffrn_source_voltage 45.0
_exptl_absorpt_coefficient_mu 2.335
_exptl_absorpt_correction_T_max 0.87
_exptl_absorpt_correction_T_min 0.86
_exptl_absorpt_correction_type multi-scan
_exptl_absorpt_process_details
;
SADABS-2016/2 (Krause et al., 2015) was used for absorption correction.
;
_exptl_crystal_colour orange
_exptl_crystal_colour_primary orange
_exptl_crystal_density_diffrn 2.302
_exptl_crystal_density_method 'not measured'
_exptl_crystal_description block
_exptl_crystal_F_000 8656
_exptl_crystal_size_max 0.24
_exptl_crystal_size_mid 0.22
_exptl_crystal_size_min 0.2
_refine_diff_density_max 2.806
_refine_diff_density_min -1.398
_refine_diff_density_rms 0.201
_refine_ls_extinction_method none
_refine_ls_goodness_of_fit_ref 1.055
_refine_ls_hydrogen_treatment mixed
_refine_ls_matrix_type full
_refine_ls_number_parameters 785
_refine_ls_number_reflns 11505
_refine_ls_number_restraints 75
_refine_ls_restrained_S_all 1.087
_refine_ls_R_factor_all 0.0653
_refine_ls_R_factor_gt 0.0499
_refine_ls_shift/su_max 0.001
_refine_ls_shift/su_mean 0.000
_refine_ls_structure_factor_coef Fsqd
_refine_ls_weighting_details 'w=1/[\s^2^(Fo^2^)+(0.0495P)^2^+478.1135P] where P=(Fo^2^+2Fc^2^)/3'
_refine_ls_weighting_scheme calc
_refine_ls_wR_factor_gt 0.1198
_refine_ls_wR_factor_ref 0.1317
_reflns_Friedel_coverage 0.000
_reflns_number_gt 9496
_reflns_number_total 11505
_reflns_threshold_expression 'I > 2\s(I)'
_cod_data_source_file d3cc04114j2.cif
_cod_data_source_block 2
_cod_database_code 7132233
_shelx_shelxl_version_number 2018/3
_shelx_space_group_comment
;
The symmetry employed for this shelxl refinement is uniquely defined
by the following loop, which should always be used as a source of
symmetry information in preference to the above space-group names.
They are only intended as comments.
;
_shelx_estimated_absorpt_t_max 0.652
_shelx_estimated_absorpt_t_min 0.604
_olex2_refinement_description
;
1. Fixed Uiso
 At 1.2 times of:
  All C(H,H) groups, All O(H) groups
 At 1.5 times of:
  All O(H,H) groups
2. Restrained distances
 H29-O29 = O44-H44
 0.85 with sigma of 0.02
 H44-O44
 0.85 with sigma of 0.02
3. Uiso/Uaniso restraints and constraints
K7 \\sim K12 \\sim O17 \\sim O18: within 2A with sigma of 0.01 and sigma for
terminal atoms of 0.02 within 2A
K3 \\sim K12 \\sim K14 \\sim K15 \\sim O23 \\sim O36: within 4A with sigma of
0.01 and sigma for terminal atoms of 0.02 within 4A
Uanis(O18) \\sim Ueq, Uanis(K7) \\sim Ueq: with sigma of 0.01 and sigma for
terminal atoms of 0.02
Uanis(K14) \\sim Ueq, Uanis(K15) \\sim Ueq: with sigma of 0.01 and sigma for
terminal atoms of 0.02
Uanis(O40) \\sim Ueq: with sigma of 0.01 and sigma for terminal atoms of 0.02
Uanis(K7) \\sim Ueq, Uanis(O17) \\sim Ueq: with sigma of 0.01 and sigma for
terminal atoms of 0.02
Uanis(O5) = Uanis(O3)
4. Others
 Sof(O3)=1-FVAR(1)
 Sof(O5)=FVAR(1)
 Fixed Sof: K2(0.4) K3(0.15) K5(0.5) K11(0.7) K12(0.15) K13(0.35) K14(0.5)
 K15(0.25) O2(0.5) O10(0.5)
5.a Riding coordinates:
 O4(H4), O21(H21A,H21B), O24(H24A,H24B), O25(H25A,H25B), O30(H30A,H30B),
 O45(H45), O1(H1C,H1D)
5.b Secondary CH2 refined with riding coordinates:
 C1(H1B,H1A), C2(H2A,H2B), C3(H3A,H3B), C4(H4A,H4B), C5(H5B,H5A), C6(H6B,H6A)
;
_olex2_submission_special_instructions 'No special instructions were received'

loop_
_space_group_symop_operation_xyz
'x, y, z'
'-x, y, -z+1/2'
'x+1/2, y+1/2, z'
'-x+1/2, y+1/2, -z+1/2'
'-x, -y, -z'
'x, -y, z-1/2'
'-x+1/2, -y+1/2, -z'
'x+1/2, -y+1/2, z-1/2'

loop_
_atom_site_label
_atom_site_type_symbol
_atom_site_fract_x
_atom_site_fract_y
_atom_site_fract_z
_atom_site_U_iso_or_equiv
_atom_site_adp_type
_atom_site_occupancy
_atom_site_site_symmetry_order
_atom_site_calc_flag
_atom_site_refinement_flags_posn
_atom_site_refinement_flags_adp
_atom_site_refinement_flags_occupancy
_atom_site_disorder_assembly
_atom_site_disorder_group
Mo1 Mo 0.74664(2) 0.81349(4) 0.65815(3) 0.01316(15) Uani 1 1 d . . . . .
Mo2 Mo 0.65198(2) 0.77651(4) 0.83280(3) 0.01341(15) Uani 1 1 d . . . . .
Mo3 Mo 0.52058(2) 0.71947(4) 0.42713(3) 0.01558(15) Uani 1 1 d . . . . .
Mo4 Mo 0.73306(2) 0.74960(4) 0.75914(3) 0.01486(15) Uani 1 1 d . . . . .
Mo5 Mo 0.73830(2) 0.90605(4) 0.53701(3) 0.01486(15) Uani 1 1 d . . . . .
Mo6 Mo 0.66816(2) 0.91580(4) 0.45177(3) 0.01889(16) Uani 1 1 d . . . A 1
Mo7 Mo 0.58808(2) 0.70309(4) 0.89177(2) 0.01173(15) Uani 1 1 d . . . . .
Mo8 Mo 0.57513(3) 0.83965(4) 0.39769(3) 0.02041(17) Uani 1 1 d . . . A 1
K2 K 0.6895(2) 1.0391(3) 0.6747(2) 0.0477(16) Uani 0.4 1 d . . P A .
K3 K 0.7196(8) 0.8357(17) 1.1077(10) 0.085(4) Uani 0.15 1 d . U P B 2
K5 K 0.47539(16) 0.9575(3) 0.90703(17) 0.0383(11) Uani 0.5 1 d . . P . .
K7 K 0.64536(11) 1.4862(3) 0.91331(18) 0.1180(19) Uani 1 1 d . U . . .
K10 K 0.62408(9) 1.01439(12) 0.81703(9) 0.0413(6) Uani 1 1 d . . . . .
K11 K 0.63717(12) 0.87848(16) 0.96727(12) 0.0342(7) Uani 0.7 1 d . . P B .
K12 K 0.6339(8) 1.2832(16) 0.7481(13) 0.095(4) Uani 0.15 1 d . U P A .
K13 K 0.5378(3) 1.4194(4) 0.7071(3) 0.0528(19) Uani 0.35 1 d . . P A .
K14 K 0.5429(3) 1.1510(4) 0.6974(4) 0.101(2) Uani 0.5 1 d . U P A .
K15 K 0.7102(5) 0.7743(10) 1.0692(6) 0.084(3) Uani 0.25 1 d . U P B 1
K16 K 0.68606(8) 0.55037(15) 0.57484(9) 0.0438(6) Uani 1 1 d . . . . .
S1 S 0.73010(7) 0.83679(12) 0.45842(8) 0.0193(4) Uani 1 1 d . . . . .
S2 S 0.66588(7) 0.71250(12) 0.91379(8) 0.0202(4) Uani 1 1 d . . . . .
S3 S 0.58419(7) 0.71238(12) 0.37929(8) 0.0215(4) Uani 1 1 d . . . . .
S4 S 0.76505(7) 0.86726(11) 0.74294(8) 0.0185(4) Uani 1 1 d . . . . .
S5 S 0.57849(6) 0.74147(11) 0.80104(7) 0.0149(4) Uani 1 1 d . . . . .
S6 S 0.51850(7) 0.84529(11) 0.45406(9) 0.0225(4) Uani 1 1 d . . . . .
S7 S 0.66786(7) 0.96231(11) 0.53906(8) 0.0200(4) Uani 1 1 d . . . . .
S8 S 0.70674(7) 0.70189(11) 0.67359(8) 0.0158(4) Uani 1 1 d . . . . .
P1 P 0.64417(7) 0.86749(11) 0.70590(7) 0.0121(4) Uani 1 1 d . . . . .
P4 P 0.45628(7) 0.62840(11) 0.51091(8) 0.0134(4) Uani 1 1 d . . . . .
P6 P 0.61504(6) 0.75342(11) 0.51847(7) 0.0112(4) Uani 1 1 d . . . . .
P8 P 0.44828(7) 0.54993(11) 0.67366(8) 0.0128(4) Uani 1 1 d . . . . .
O2 O 0.5888(5) 0.8202(9) 1.0293(6) 0.019(3) Uani 0.5 1 d . . P B 1
O3 O 0.6470(18) 1.152(3) 0.6377(16) 0.111(6) Uani 0.290(17) 1 d . . P A 2
H29 H 0.664(5) 0.825(10) 0.391(9) 0.167 Uiso 1 1 d D U . . .
H44 H 0.585(6) 0.963(12) 0.454(6) 0.167 Uiso 1 1 d D U . . .
O4 O 0.71985(18) 0.8095(3) 0.5789(2) 0.0158(11) Uani 1 1 d . . . . .
H4 H 0.702938 0.771307 0.564931 0.019 Uiso 1 1 d R U . . .
O5 O 0.5939(7) 1.0795(11) 0.6203(6) 0.111(6) Uani 0.710(17) 1 d . . P A 1
O6 O 0.6693(3) 0.3964(6) 0.5363(4) 0.069(3) Uani 1 1 d . . . . .
O7 O 0.7503(3) 0.4367(5) 0.6349(4) 0.068(3) Uani 1 1 d . . . . .
O8 O 0.67800(17) 0.8713(3) 0.6646(2) 0.0146(11) Uani 1 1 d . . . . .
O9 O 0.5398(5) 0.9974(9) 0.7236(6) 0.141(7) Uani 1 1 d . . . . .
O10 O 0.6025(6) 0.8014(11) 1.0495(7) 0.034(4) Uani 0.5 1 d . . P B 2
O11 O 0.79790(18) 0.7746(3) 0.6496(2) 0.0213(12) Uani 1 1 d . . . . .
O12 O 0.75606(19) 0.9173(3) 0.6214(2) 0.0184(12) Uani 1 1 d . . . . .
O13 O 0.7798(2) 0.6956(4) 0.7743(2) 0.0266(14) Uani 1 1 d . . . . .
O14 O 0.5583(3) 0.9642(4) 0.9909(3) 0.0449(18) Uani 1 1 d . . . . .
O15 O 0.5464(3) 0.9254(5) 0.8314(5) 0.074(3) Uani 1 1 d . . . . .
O16 O 0.65728(18) 0.7076(3) 0.5362(2) 0.0152(11) Uani 1 1 d . . . . .
O17 O 0.7062(6) 1.5456(9) 0.8390(7) 0.152(6) Uani 1 1 d . U . . .
O18 O 0.6365(4) 1.4301(8) 0.8026(6) 0.105(4) Uani 1 1 d . U . . .
O19 O 0.7305(4) 0.8662(6) 1.0011(6) 0.097(4) Uani 1 1 d . . . . .
O20 O 0.41025(18) 0.5911(3) 0.6372(2) 0.0154(11) Uani 1 1 d . . . . .
O21 O 0.5953(3) 1.4115(8) 0.6302(4) 0.094(4) Uani 1 1 d . . . . .
H21A H 0.580178 1.418984 0.597794 0.141 Uiso 1 1 d R U . A .
H21B H 0.604868 1.365094 0.628134 0.141 Uiso 1 1 d R U . . .
O22 O 0.66360(17) 0.8149(3) 0.75260(19) 0.0131(11) Uani 1 1 d . . . . .
O23 O 0.6461(5) 0.7208(8) 1.1328(6) 0.115(4) Uani 1 1 d . U . . .
O24 O 0.6096(2) 0.5508(4) 0.5075(3) 0.0373(17) Uani 1 1 d . . . . .
H24A H 0.589436 0.518486 0.516127 0.056 Uiso 1 1 d R U . . .
H24B H 0.595586 0.594216 0.505977 0.056 Uiso 1 1 d R U . . .
O25 O 0.52676(19) 0.5987(3) 0.4315(2) 0.0200(12) Uani 1 1 d . . . . .
H25A H 0.532199 0.581186 0.400449 0.030 Uiso 1 1 d R U . . .
H25B H 0.500609 0.579066 0.436749 0.030 Uiso 1 1 d R U . . .
O26 O 0.43986(18) 0.5459(3) 0.7317(2) 0.0171(12) Uani 1 1 d . . . . .
O27 O 0.47492(18) 0.6992(3) 0.4861(2) 0.0159(11) Uani 1 1 d . . . . .
O28 O 0.6654(3) 0.4936(5) 0.6699(3) 0.056(2) Uani 1 1 d . . . . .
O29 O 0.6430(2) 0.8562(3) 0.3815(2) 0.0214(12) Uani 1 1 d D . . . .
O30 O 0.80782(19) 0.8481(3) 0.5497(2) 0.0200(12) Uani 1 1 d . . . . .
H30A H 0.809872 0.818102 0.575325 0.030 Uiso 1 1 d R U . . .
H30B H 0.815432 0.825732 0.520635 0.030 Uiso 1 1 d R U . . .
O31 O 0.62359(18) 0.8135(3) 0.4766(2) 0.0149(11) Uani 1 1 d . . . . .
O32 O 0.7153(4) 1.0470(6) 0.7896(4) 0.078(3) Uani 1 1 d . . . . .
O33 O 0.6275(2) 0.9410(3) 0.7253(2) 0.0239(13) Uani 1 1 d . . . . .
O34 O 0.45263(19) 0.5618(3) 0.4729(2) 0.0186(12) Uani 1 1 d . . . . .
O35 O 0.7711(2) 0.9809(3) 0.5222(2) 0.0250(13) Uani 1 1 d . . . . .
O36 O 0.6290(4) 1.1369(8) 0.7452(6) 0.116(3) Uani 1 1 d . U . . .
O37 O 0.64621(19) 0.8668(3) 0.8540(2) 0.0206(12) Uani 1 1 d . . . . .
O38 O 0.57411(17) 0.7044(3) 0.4993(2) 0.0131(11) Uani 1 1 d . . . . .
O39 O 0.4796(2) 0.7201(4) 0.3751(2) 0.0276(14) Uani 1 1 d . . . . .
O40 O 0.5520(5) 1.2788(7) 0.7496(5) 0.115(4) Uani 1 1 d . U . . .
O41 O 0.72486(18) 0.7919(3) 0.8351(2) 0.0199(12) Uani 1 1 d . . . . .
O42 O 0.41076(18) 0.6449(3) 0.5331(2) 0.0163(11) Uani 1 1 d . . . . .
O43 O 0.6876(2) 0.9924(3) 0.4208(2) 0.0296(14) Uani 1 1 d . . . . .
O44 O 0.6000(2) 0.9424(3) 0.4305(3) 0.0270(14) Uani 1 1 d D . . . .
O45 O 0.68407(18) 0.6860(3) 0.7923(2) 0.0193(12) Uani 1 1 d . . . . .
H45 H 0.662866 0.665765 0.772088 0.023 Uiso 1 1 d R U . . .
O46 O 0.56745(18) 0.7822(3) 0.9184(2) 0.0172(11) Uani 1 1 d . . . . .
O48 O 0.45602(19) 0.4713(3) 0.6514(2) 0.0206(12) Uani 1 1 d . . . . .
O49 O 0.5488(2) 0.8715(4) 0.3391(3) 0.0370(16) Uani 1 1 d . . . . .
N1 N 0.6028(2) 0.7661(3) 0.6284(2) 0.0123(13) Uani 1 1 d . . . . .
N2 N 0.4892(2) 0.6554(3) 0.6157(2) 0.0110(12) Uani 1 1 d . . . . .
C1 C 0.6018(3) 0.8084(4) 0.5764(3) 0.0122(15) Uani 1 1 d . . . . .
H1B H 0.623752 0.850912 0.581631 0.015 Uiso 1 1 calc R U . . .
H1A H 0.571084 0.830687 0.567778 0.015 Uiso 1 1 calc R U . . .
C2 C 0.5213(3) 0.7205(4) 0.6153(3) 0.0140(15) Uani 1 1 d . . . . .
H2A H 0.514265 0.757791 0.642674 0.017 Uiso 1 1 calc R U . . .
H2B H 0.516335 0.745630 0.579726 0.017 Uiso 1 1 calc R U . . .
C3 C 0.5714(2) 0.6978(4) 0.6264(3) 0.0146(16) Uani 1 1 d . . . . .
H3A H 0.576275 0.670472 0.661087 0.018 Uiso 1 1 calc R U . . .
H3B H 0.579099 0.662771 0.597846 0.018 Uiso 1 1 calc R U . . .
C4 C 0.4940(3) 0.6030(4) 0.5698(3) 0.0146(15) Uani 1 1 d . . . . .
H4A H 0.487317 0.550459 0.580454 0.018 Uiso 1 1 calc R U . . .
H4B H 0.525899 0.604360 0.561047 0.018 Uiso 1 1 calc R U . . .
C5 C 0.5935(3) 0.8197(4) 0.6734(3) 0.0142(15) Uani 1 1 d . . . . .
H5B H 0.579209 0.790642 0.700850 0.017 Uiso 1 1 calc R U . . .
H5A H 0.571340 0.858595 0.658579 0.017 Uiso 1 1 calc R U . . .
C6 C 0.4976(3) 0.6109(4) 0.6670(3) 0.0134(15) Uani 1 1 d . . . . .
H6B H 0.502364 0.645977 0.698016 0.016 Uiso 1 1 calc R U . . .
H6A H 0.525312 0.579434 0.666616 0.016 Uiso 1 1 calc R U . . .
O1 O 0.6276(2) 0.6091(4) 0.7242(3) 0.0410(17) Uani 1 1 d . . . C 1
H1C H 0.641413 0.576235 0.709307 0.062 Uiso 1 1 d R U . C 1
H1D H 0.609993 0.588335 0.744657 0.062 Uiso 1 1 d R U . C 1

loop_
_atom_site_aniso_label
_atom_site_aniso_U_11
_atom_site_aniso_U_22
_atom_site_aniso_U_33
_atom_site_aniso_U_23
_atom_site_aniso_U_13
_atom_site_aniso_U_12
Mo1 0.0140(3) 0.0156(3) 0.0110(3) -0.0012(2) 0.0060(2) -0.0029(3)
Mo2 0.0128(3) 0.0191(3) 0.0090(3) 0.0004(3) 0.0042(2) -0.0027(3)
Mo3 0.0199(4) 0.0176(3) 0.0098(3) 0.0006(3) 0.0039(3) -0.0025(3)
Mo4 0.0131(3) 0.0191(3) 0.0133(3) 0.0026(3) 0.0054(3) 0.0006(3)
Mo5 0.0202(4) 0.0140(3) 0.0114(3) -0.0012(3) 0.0065(3) -0.0058(3)
Mo6 0.0263(4) 0.0171(3) 0.0139(3) 0.0035(3) 0.0047(3) -0.0019(3)
Mo7 0.0123(3) 0.0155(3) 0.0081(3) 0.0014(2) 0.0043(2) -0.0001(2)
Mo8 0.0259(4) 0.0196(4) 0.0162(4) 0.0054(3) 0.0044(3) -0.0018(3)
K2 0.074(4) 0.029(3) 0.046(3) -0.009(3) 0.030(3) -0.029(3)
K3 0.072(8) 0.113(9) 0.068(8) 0.004(7) -0.008(7) -0.024(7)
K5 0.044(3) 0.047(3) 0.025(2) -0.0072(19) 0.0078(18) -0.028(2)
K7 0.0445(17) 0.180(4) 0.132(3) 0.127(3) 0.0225(19) 0.047(2)
K10 0.0694(16) 0.0285(11) 0.0266(11) -0.0100(9) 0.0074(11) 0.0021(11)
K11 0.056(2) 0.0222(14) 0.0257(15) -0.0122(12) 0.0127(14) -0.0162(13)
K12 0.057(7) 0.089(8) 0.132(9) -0.006(8) -0.015(7) 0.008(7)
K13 0.062(5) 0.053(4) 0.041(4) -0.017(3) -0.005(3) 0.012(4)
K14 0.070(4) 0.080(4) 0.137(5) -0.010(4) -0.050(4) 0.034(3)
K15 0.065(6) 0.121(7) 0.064(6) -0.005(5) -0.002(5) -0.032(5)
K16 0.0425(13) 0.0557(15) 0.0335(12) -0.0007(11) 0.0054(10) -0.0093(11)
S1 0.0229(10) 0.0228(10) 0.0133(9) -0.0054(8) 0.0063(8) -0.0046(8)
S2 0.0142(9) 0.0332(12) 0.0137(10) 0.0060(8) 0.0030(7) -0.0028(8)
S3 0.0285(11) 0.0231(11) 0.0148(10) -0.0041(8) 0.0101(8) -0.0054(9)
S4 0.0202(10) 0.0225(10) 0.0136(9) -0.0036(8) 0.0056(8) -0.0066(8)
S5 0.0147(9) 0.0210(10) 0.0092(9) 0.0038(7) 0.0026(7) -0.0028(8)
S6 0.0230(11) 0.0162(10) 0.0289(11) 0.0017(8) 0.0051(9) 0.0026(8)
S7 0.0266(11) 0.0151(10) 0.0192(10) 0.0010(8) 0.0069(8) 0.0011(8)
S8 0.0182(10) 0.0138(9) 0.0167(10) -0.0009(7) 0.0069(8) -0.0021(7)
P1 0.0157(10) 0.0120(9) 0.0090(9) -0.0023(7) 0.0035(7) -0.0013(7)
P4 0.0154(10) 0.0161(10) 0.0098(9) -0.0029(7) 0.0061(7) -0.0011(8)
P6 0.0154(9) 0.0115(9) 0.0076(9) -0.0005(7) 0.0054(7) -0.0021(7)
P8 0.0155(10) 0.0134(9) 0.0104(9) -0.0005(7) 0.0052(7) -0.0016(8)
O2 0.014(8) 0.030(8) 0.014(8) -0.005(6) 0.005(6) -0.005(6)
O3 0.158(17) 0.115(14) 0.063(9) 0.020(9) 0.020(10) 0.055(12)
O4 0.017(3) 0.017(3) 0.014(3) -0.003(2) 0.008(2) -0.007(2)
O5 0.158(17) 0.115(14) 0.063(9) 0.020(9) 0.020(10) 0.055(12)
O6 0.065(6) 0.075(6) 0.063(6) -0.010(5) -0.017(5) -0.027(5)
O7 0.055(5) 0.076(6) 0.082(7) 0.046(5) 0.037(5) 0.035(5)
O8 0.016(3) 0.016(3) 0.013(3) 0.001(2) 0.006(2) -0.004(2)
O9 0.123(11) 0.175(15) 0.119(11) -0.099(11) -0.022(9) 0.055(10)
O10 0.019(9) 0.050(11) 0.029(10) 0.007(8) -0.006(7) -0.019(7)
O11 0.014(3) 0.032(3) 0.020(3) -0.001(2) 0.007(2) 0.000(2)
O12 0.022(3) 0.022(3) 0.012(3) -0.003(2) 0.005(2) -0.010(2)
O13 0.021(3) 0.033(3) 0.026(3) 0.008(3) 0.006(3) 0.006(3)
O14 0.048(4) 0.036(4) 0.051(5) 0.011(3) 0.009(4) -0.005(3)
O15 0.068(6) 0.051(5) 0.106(8) 0.002(5) 0.025(6) 0.016(5)
O16 0.017(3) 0.015(3) 0.014(3) 0.001(2) 0.004(2) 0.002(2)
O17 0.172(10) 0.127(8) 0.160(9) 0.056(7) 0.031(8) 0.061(8)
O18 0.069(6) 0.107(7) 0.143(8) -0.005(6) 0.022(6) 0.030(6)
O19 0.091(8) 0.059(7) 0.137(11) -0.014(7) 0.002(8) -0.005(6)
O20 0.017(3) 0.018(3) 0.012(3) 0.002(2) 0.004(2) -0.004(2)
O21 0.063(6) 0.179(13) 0.038(5) -0.008(6) -0.002(4) -0.029(7)
O22 0.013(3) 0.018(3) 0.008(2) 0.000(2) 0.000(2) -0.001(2)
O23 0.107(7) 0.125(8) 0.103(7) 0.007(6) -0.023(6) -0.038(6)
O24 0.026(3) 0.019(3) 0.066(5) 0.002(3) 0.000(3) -0.002(3)
O25 0.026(3) 0.017(3) 0.019(3) -0.006(2) 0.012(2) -0.009(2)
O26 0.018(3) 0.024(3) 0.010(3) 0.000(2) 0.005(2) -0.001(2)
O27 0.018(3) 0.015(3) 0.016(3) -0.002(2) 0.007(2) -0.001(2)
O28 0.061(5) 0.050(5) 0.059(5) 0.000(4) 0.021(4) 0.005(4)
O29 0.030(3) 0.023(3) 0.012(3) 0.002(2) 0.006(2) -0.007(3)
O30 0.023(3) 0.024(3) 0.015(3) -0.001(2) 0.010(2) -0.003(2)
O31 0.019(3) 0.016(3) 0.010(3) 0.002(2) 0.005(2) 0.001(2)
O32 0.108(8) 0.060(6) 0.066(6) 0.003(5) 0.018(6) -0.020(6)
O33 0.037(4) 0.016(3) 0.020(3) -0.006(2) 0.005(3) 0.007(3)
O34 0.025(3) 0.018(3) 0.015(3) -0.005(2) 0.008(2) -0.006(2)
O35 0.032(3) 0.024(3) 0.021(3) -0.001(2) 0.013(3) -0.011(3)
O36 0.083(6) 0.119(7) 0.140(8) 0.025(6) -0.005(6) 0.008(6)
O37 0.021(3) 0.026(3) 0.016(3) -0.001(2) 0.006(2) -0.005(2)
O38 0.016(3) 0.014(3) 0.009(3) -0.002(2) 0.005(2) 0.000(2)
O39 0.030(3) 0.039(4) 0.012(3) 0.004(3) -0.003(2) -0.004(3)
O40 0.175(9) 0.095(7) 0.065(6) 0.017(5) -0.032(6) 0.039(7)
O41 0.013(3) 0.035(3) 0.012(3) 0.003(2) 0.005(2) -0.004(2)
O42 0.016(3) 0.023(3) 0.010(3) -0.004(2) 0.003(2) 0.000(2)
O43 0.042(4) 0.024(3) 0.022(3) 0.007(3) 0.002(3) -0.008(3)
O44 0.034(4) 0.019(3) 0.030(3) 0.007(3) 0.008(3) 0.000(3)
O45 0.018(3) 0.018(3) 0.023(3) 0.003(2) 0.008(2) 0.000(2)
O46 0.016(3) 0.021(3) 0.015(3) -0.002(2) 0.005(2) -0.002(2)
O48 0.027(3) 0.015(3) 0.022(3) -0.006(2) 0.008(2) -0.001(2)
O49 0.048(4) 0.035(4) 0.028(4) 0.015(3) 0.006(3) -0.002(3)
N1 0.019(3) 0.013(3) 0.005(3) -0.002(2) 0.004(2) -0.003(3)
N2 0.010(3) 0.013(3) 0.011(3) 0.003(2) 0.004(2) 0.001(2)
C1 0.016(4) 0.012(4) 0.010(4) -0.002(3) 0.007(3) -0.002(3)
C2 0.015(4) 0.009(3) 0.018(4) -0.002(3) 0.007(3) 0.000(3)
C3 0.012(4) 0.017(4) 0.015(4) 0.001(3) 0.005(3) -0.005(3)
C4 0.014(4) 0.016(4) 0.015(4) -0.002(3) 0.007(3) 0.002(3)
C5 0.019(4) 0.018(4) 0.007(4) -0.005(3) 0.007(3) 0.000(3)
C6 0.016(4) 0.017(4) 0.008(4) -0.001(3) 0.003(3) -0.004(3)
O1 0.042(4) 0.049(4) 0.035(4) -0.002(3) 0.017(3) -0.011(3)

loop_
_atom_type_symbol
_atom_type_description
_atom_type_scat_dispersion_real
_atom_type_scat_dispersion_imag
_atom_type_scat_source
C C 0.0033 0.0016 'International Tables Vol C Tables 4.2.6.8 and 6.1.1.4'
H H 0.0000 0.0000 'International Tables Vol C Tables 4.2.6.8 and 6.1.1.4'
K K 0.2009 0.2494 'International Tables Vol C Tables 4.2.6.8 and 6.1.1.4'
Mo Mo -1.6832 0.6857 'International Tables Vol C Tables 4.2.6.8 and 6.1.1.4'
N N 0.0061 0.0033 'International Tables Vol C Tables 4.2.6.8 and 6.1.1.4'
O O 0.0106 0.0060 'International Tables Vol C Tables 4.2.6.8 and 6.1.1.4'
P P 0.1023 0.0942 'International Tables Vol C Tables 4.2.6.8 and 6.1.1.4'
S S 0.1246 0.1234 'International Tables Vol C Tables 4.2.6.8 and 6.1.1.4'

loop_
_geom_angle_atom_site_label_1
_geom_angle_atom_site_label_2
_geom_angle_atom_site_label_3
_geom_angle
_geom_angle_site_symmetry_1
_geom_angle_site_symmetry_3
_geom_angle_publ_flag
Mo4 Mo1 K12 68.5(5) . 4_646 ?
S4 Mo1 Mo4 52.56(5) . . ?
S4 Mo1 K12 55.1(5) . 4_646 ?
S4 Mo1 S8 105.08(7) . . ?
S8 Mo1 Mo4 52.87(5) . . ?
S8 Mo1 K12 102.4(4) . 4_646 ?
O4 Mo1 Mo4 140.35(14) . . ?
O4 Mo1 K12 140.5(5) . 4_646 ?
O4 Mo1 S4 156.71(16) . . ?
O4 Mo1 S8 89.14(15) . . ?
O4 Mo1 O8 80.57(19) . . ?
O4 Mo1 O12 70.1(2) . . ?
O8 Mo1 Mo4 84.17(13) . . ?
O8 Mo1 K12 137.6(5) . 4_646 ?
O8 Mo1 S4 82.64(14) . . ?
O8 Mo1 S8 84.07(14) . . ?
O11 Mo1 Mo4 99.84(19) . . ?
O11 Mo1 K12 44.7(5) . 4_646 ?
O11 Mo1 S4 99.2(2) . . ?
O11 Mo1 S8 98.9(2) . . ?
O11 Mo1 O4 96.6(2) . . ?
O11 Mo1 O8 175.9(2) . . ?
O11 Mo1 O12 97.7(3) . . ?
O12 Mo1 Mo4 141.47(15) . . ?
O12 Mo1 K12 102.8(4) . 4_646 ?
O12 Mo1 S4 90.91(15) . . ?
O12 Mo1 S8 154.75(16) . . ?
O12 Mo1 O8 78.7(2) . . ?
Mo4 Mo2 K11 136.80(5) . . ?
Mo7 Mo2 Mo4 144.38(3) . . ?
Mo7 Mo2 K11 67.24(5) . . ?
S2 Mo2 Mo4 111.12(6) . . ?
S2 Mo2 Mo7 52.01(5) . . ?
S2 Mo2 K11 59.52(7) . . ?
S5 Mo2 Mo4 119.64(5) . . ?
S5 Mo2 Mo7 53.31(5) . . ?
S5 Mo2 K11 103.20(7) . . ?
S5 Mo2 S2 103.74(7) . . ?
O22 Mo2 Mo4 46.67(13) . . ?
O22 Mo2 Mo7 143.47(13) . . ?
O22 Mo2 K11 134.32(14) . . ?
O22 Mo2 S2 157.78(15) . . ?
O22 Mo2 S5 90.34(14) . . ?
O37 Mo2 Mo4 115.21(18) . . ?
O37 Mo2 Mo7 99.75(18) . . ?
O37 Mo2 K11 42.95(19) . . ?
O37 Mo2 S2 101.4(2) . . ?
O37 Mo2 S5 103.6(2) . . ?
O37 Mo2 O22 91.6(2) . . ?
O37 Mo2 O41 90.5(2) . . ?
O37 Mo2 O45 154.8(2) . . ?
O41 Mo2 Mo4 39.76(14) . . ?
O41 Mo2 Mo7 139.65(15) . . ?
O41 Mo2 K11 97.38(15) . . ?
O41 Mo2 S2 87.78(15) . . ?
O41 Mo2 S5 159.38(15) . . ?
O41 Mo2 O22 74.07(19) . . ?
O41 Mo2 O45 67.6(2) . . ?
O45 Mo2 Mo4 39.61(14) . . ?
O45 Mo2 Mo7 105.07(14) . . ?
O45 Mo2 K11 147.69(16) . . ?
O45 Mo2 S2 90.45(16) . . ?
O45 Mo2 S5 94.91(16) . . ?
O45 Mo2 O22 71.0(2) . . ?
S3 Mo3 Mo8 52.36(5) . . ?
S6 Mo3 Mo8 52.46(6) . . ?
S6 Mo3 S3 104.40(8) . . ?
O25 Mo3 Mo8 135.73(15) . . ?
O25 Mo3 S3 84.53(15) . . ?
O25 Mo3 S6 160.26(16) . . ?
O25 Mo3 O27 81.6(2) . . ?
O25 Mo3 O38 78.2(2) . . ?
O27 Mo3 Mo8 137.06(14) . . ?
O27 Mo3 S3 161.54(16) . . ?
O27 Mo3 S6 85.40(15) . . ?
O27 Mo3 O38 82.44(19) . . ?
O38 Mo3 Mo8 85.94(13) . . ?
O38 Mo3 S3 82.80(14) . . ?
O38 Mo3 S6 85.41(14) . . ?
O39 Mo3 Mo8 100.1(2) . . ?
O39 Mo3 S3 98.8(2) . . ?
O39 Mo3 S6 100.3(2) . . ?
O39 Mo3 O25 95.6(3) . . ?
O39 Mo3 O27 94.7(3) . . ?
O39 Mo3 O38 173.4(3) . . ?
Mo1 Mo4 Mo2 129.91(3) . . ?
Mo1 Mo4 K3 150.3(4) . 7_667 ?
Mo1 Mo4 K12 70.2(5) . 4_646 ?
Mo2 Mo4 K3 77.2(4) . 7_667 ?
Mo2 Mo4 K12 143.4(5) . 4_646 ?
S4 Mo4 Mo1 52.52(5) . . ?
S4 Mo4 Mo2 108.10(5) . . ?
S4 Mo4 K3 113.0(4) . 7_667 ?
S4 Mo4 K12 56.0(4) . 4_646 ?
S4 Mo4 S8 104.96(7) . . ?
S4 Mo4 O22 85.39(14) . . ?
S8 Mo4 Mo1 52.80(5) . . ?
S8 Mo4 Mo2 112.61(5) . . ?
S8 Mo4 K3 135.5(4) . 7_667 ?
S8 Mo4 K12 103.7(5) . 4_646 ?
O13 Mo4 Mo1 103.3(2) . . ?
O13 Mo4 Mo2 126.8(2) . . ?
O13 Mo4 K3 50.5(5) . 7_667 ?
O13 Mo4 K12 46.3(5) . 4_646 ?
O13 Mo4 S4 101.8(2) . . ?
O13 Mo4 S8 100.4(2) . . ?
O13 Mo4 O22 169.3(2) . . ?
O13 Mo4 O41 100.1(3) . . ?
O13 Mo4 O45 101.3(3) . . ?
O22 Mo4 Mo1 87.35(12) . . ?
O22 Mo4 Mo2 42.69(12) . . ?
O22 Mo4 K3 119.4(4) . 7_667 ?
O22 Mo4 K12 141.4(4) . 4_646 ?
O22 Mo4 S8 85.16(13) . . ?
O41 Mo4 Mo1 135.58(16) . . ?
O41 Mo4 Mo2 41.66(15) . . ?
O41 Mo4 K3 53.6(5) . 7_667 ?
O41 Mo4 K12 101.8(5) . 4_646 ?
O41 Mo4 S4 86.07(16) . . ?
O41 Mo4 S8 154.16(16) . . ?
O41 Mo4 O22 72.29(19) . . ?
O45 Mo4 Mo1 138.21(16) . . ?
O45 Mo4 Mo2 41.70(15) . . ?
O45 Mo4 K3 68.8(4) . 7_667 ?
O45 Mo4 K12 146.2(4) . 4_646 ?
O45 Mo4 S4 149.73(16) . . ?
O45 Mo4 S8 89.85(17) . . ?
O45 Mo4 O22 69.44(19) . . ?
O45 Mo4 O41 70.8(2) . . ?
Mo6 Mo5 K7 142.18(10) . 4_646 ?
Mo6 Mo5 K16 82.75(4) . 7_666 ?
K7 Mo5 K16 65.52(8) 4_646 7_666 ?
S1 Mo5 Mo6 52.13(6) . . ?
S1 Mo5 K7 118.75(7) . 4_646 ?
S1 Mo5 K16 59.90(6) . 7_666 ?
S1 Mo5 S7 103.81(8) . . ?
S7 Mo5 Mo6 53.25(5) . . ?
S7 Mo5 K7 128.12(9) . 4_646 ?
S7 Mo5 K16 121.90(7) . 7_666 ?
O4 Mo5 Mo6 102.59(15) . . ?
O4 Mo5 K7 114.49(18) . 4_646 ?
O4 Mo5 K16 136.73(15) . 7_666 ?
O4 Mo5 S1 89.35(15) . . ?
O4 Mo5 S7 92.95(15) . . ?
O4 Mo5 O12 68.2(2) . . ?
O4 Mo5 O30 81.3(2) . . ?
O12 Mo5 Mo6 145.81(15) . . ?
O12 Mo5 K7 61.80(16) . 4_646 ?
O12 Mo5 K16 127.25(15) . 7_666 ?
O12 Mo5 S1 152.53(16) . . ?
O12 Mo5 S7 93.38(16) . . ?
O12 Mo5 O30 77.7(2) . . ?
O30 Mo5 Mo6 135.10(14) . . ?
O30 Mo5 K7 49.74(16) . 4_646 ?
O30 Mo5 K16 66.68(14) . 7_666 ?
O30 Mo5 S1 83.57(15) . . ?
O30 Mo5 S7 170.65(15) . . ?
O35 Mo5 Mo6 100.1(2) . . ?
O35 Mo5 K7 42.8(2) . 4_646 ?
O35 Mo5 K16 45.2(2) . 7_666 ?
O35 Mo5 S1 103.4(2) . . ?
O35 Mo5 S7 102.0(2) . . ?
O35 Mo5 O4 157.2(3) . . ?
O35 Mo5 O12 93.6(2) . . ?
O35 Mo5 O30 81.5(3) . . ?
Mo5 Mo6 Mo8 144.74(3) . . ?
Mo5 Mo6 K10 150.47(5) . 6_575 ?
Mo5 Mo6 K11 98.48(6) . 6_575 ?
Mo8 Mo6 K10 63.76(4) . 6_575 ?
Mo8 Mo6 K11 103.83(6) . 6_575 ?
K10 Mo6 K11 73.05(6) 6_575 6_575 ?
S1 Mo6 Mo5 52.61(5) . . ?
S1 Mo6 Mo8 114.47(6) . . ?
S1 Mo6 K10 117.76(7) . 6_575 ?
S1 Mo6 K11 141.13(8) . 6_575 ?
S1 Mo6 S7 103.49(8) . . ?
S1 Mo6 O31 88.91(14) . . ?
S7 Mo6 Mo5 52.44(5) . . ?
S7 Mo6 Mo8 116.54(6) . . ?
S7 Mo6 K10 134.48(7) . 6_575 ?
S7 Mo6 K11 62.56(7) . 6_575 ?
S7 Mo6 O31 87.70(13) . . ?
O29 Mo6 Mo5 139.77(17) . . ?
O29 Mo6 Mo8 40.38(16) . . ?
O29 Mo6 K10 49.36(16) . 6_575 ?
O29 Mo6 K11 119.84(17) . 6_575 ?
O29 Mo6 S1 87.75(17) . . ?
O29 Mo6 S7 156.45(16) . . ?
O29 Mo6 O31 71.68(19) . . ?
O31 Mo6 Mo5 97.95(13) . . ?
O31 Mo6 Mo8 46.84(13) . . ?
O31 Mo6 K10 110.32(13) . 6_575 ?
O31 Mo6 K11 123.99(14) . 6_575 ?
O43 Mo6 Mo5 97.9(2) . . ?
O43 Mo6 Mo8 117.3(2) . . ?
O43 Mo6 K10 54.3(2) . 6_575 ?
O43 Mo6 K11 51.5(2) . 6_575 ?
O43 Mo6 S1 102.1(2) . . ?
O43 Mo6 S7 100.7(2) . . ?
O43 Mo6 O29 96.9(3) . . ?
O43 Mo6 O31 164.0(3) . . ?
O43 Mo6 O44 94.2(3) . . ?
O44 Mo6 Mo5 144.99(18) . . ?
O44 Mo6 Mo8 39.58(17) . . ?
O44 Mo6 K10 57.26(17) . 6_575 ?
O44 Mo6 K11 64.51(18) . 6_575 ?
O44 Mo6 S1 154.04(18) . . ?
O44 Mo6 S7 93.07(18) . . ?
O44 Mo6 O29 70.1(2) . . ?
O44 Mo6 O31 71.7(2) . . ?
Mo2 Mo7 K11 69.58(5) . . ?
S2 Mo7 Mo2 52.29(5) . . ?
S2 Mo7 K11 60.80(8) . . ?
S2 Mo7 S5 102.55(7) . . ?
S2 Mo7 N2 161.54(16) . 2_656 ?
S5 Mo7 Mo2 51.80(5) . . ?
S5 Mo7 K11 104.00(7) . . ?
S5 Mo7 N2 90.91(15) . 2_656 ?
O20 Mo7 Mo2 101.83(14) 2_656 . ?
O20 Mo7 K11 155.00(15) 2_656 . ?
O20 Mo7 S2 95.06(15) 2_656 . ?
O20 Mo7 S5 86.65(15) 2_656 . ?
O20 Mo7 O42 81.7(2) 2_656 2_656 ?
O20 Mo7 N2 72.9(2) 2_656 2_656 ?
O42 Mo7 Mo2 136.98(14) 2_656 . ?
O42 Mo7 K11 89.18(15) 2_656 . ?
O42 Mo7 S2 84.73(15) 2_656 . ?
O42 Mo7 S5 166.77(16) 2_656 . ?
O42 Mo7 N2 79.8(2) 2_656 2_656 ?
O46 Mo7 Mo2 96.89(18) . . ?
O46 Mo7 K11 43.17(19) . . ?
O46 Mo7 S2 103.92(19) . . ?
O46 Mo7 S5 97.71(19) . . ?
O46 Mo7 O20 159.0(2) . 2_656 ?
O46 Mo7 O42 91.1(2) . 2_656 ?
O46 Mo7 N2 86.5(2) . 2_656 ?
N2 Mo7 Mo2 142.71(15) 2_656 . ?
N2 Mo7 K11 128.39(15) 2_656 . ?
Mo3 Mo8 Mo6 133.80(3) . . ?
Mo3 Mo8 K10 161.24(5) . 6_575 ?
Mo3 Mo8 K14 72.55(14) . 5_676 ?
Mo6 Mo8 K10 64.39(4) . 6_575 ?
Mo6 Mo8 K14 151.61(13) . 5_676 ?
K10 Mo8 K14 90.84(15) 6_575 5_676 ?
S3 Mo8 Mo3 53.37(5) . . ?
S3 Mo8 Mo6 112.10(6) . . ?
S3 Mo8 K10 120.62(7) . 6_575 ?
S3 Mo8 K14 91.96(13) . 5_676 ?
S3 Mo8 O31 84.49(14) . . ?
S6 Mo8 Mo3 52.82(5) . . ?
S6 Mo8 Mo6 111.60(6) . . ?
S6 Mo8 K10 131.62(7) . 6_575 ?
S6 Mo8 K14 73.69(16) . 5_676 ?
S6 Mo8 S3 105.76(8) . . ?
S6 Mo8 O31 84.75(14) . . ?
O29 Mo8 Mo3 137.76(16) . . ?
O29 Mo8 Mo6 40.39(15) . . ?
O29 Mo8 K10 49.80(16) . 6_575 ?
O29 Mo8 K14 131.5(2) . 5_676 ?
O29 Mo8 S3 87.83(17) . . ?
O29 Mo8 S6 151.78(17) . . ?
O29 Mo8 O31 71.83(19) . . ?
O31 Mo8 Mo3 86.78(13) . . ?
O31 Mo8 Mo6 47.02(13) . . ?
O31 Mo8 K10 111.12(13) . 6_575 ?
O31 Mo8 K14 156.3(2) . 5_676 ?
O44 Mo8 Mo3 137.47(17) . . ?
O44 Mo8 Mo6 39.34(18) . . ?
O44 Mo8 K10 57.69(17) . 6_575 ?
O44 Mo8 K14 116.3(2) . 5_676 ?
O44 Mo8 S3 151.27(19) . . ?
O44 Mo8 S6 88.18(18) . . ?
O44 Mo8 O29 69.9(2) . . ?
O44 Mo8 O31 71.7(2) . . ?
O49 Mo8 Mo3 105.0(2) . . ?
O49 Mo8 Mo6 121.2(2) . . ?
O49 Mo8 K10 57.0(2) . 6_575 ?
O49 Mo8 K14 34.8(3) . 5_676 ?
O49 Mo8 S3 101.7(3) . . ?
O49 Mo8 S6 103.0(2) . . ?
O49 Mo8 O29 98.1(3) . . ?
O49 Mo8 O31 168.1(3) . . ?
O49 Mo8 O44 99.3(3) . . ?
K3 K2 S7 77.4(5) 6_575 . ?
K3 K2 P1 158.9(5) 6_575 . ?
K3 K2 O8 136.7(6) 6_575 . ?
K3 K2 O12 91.5(5) 6_575 . ?
K3 K2 O36 97.7(6) 6_575 . ?
P1 K2 S7 81.56(12) . . ?
O3 K2 S7 85.5(10) . . ?
O3 K2 P1 126.8(14) . . ?
O3 K2 O8 135.8(13) . . ?
O3 K2 O12 132.3(10) . . ?
O3 K2 O32 113.4(10) . . ?
O3 K2 O33 108.8(13) . . ?
O3 K2 O36 58.4(10) . . ?
O5 K2 S7 67.6(3) . . ?
O5 K2 P1 86.7(4) . . ?
O5 K2 O12 122.1(4) . . ?
O5 K2 O13 100.7(4) . 4_656 ?
O5 K2 O17 143.7(5) . 4_646 ?
O5 K2 O36 64.7(4) . . ?
O8 K2 S7 63.05(15) . . ?
O8 K2 P1 26.20(11) . . ?
O8 K2 O5 95.9(4) . . ?
O8 K2 O12 52.20(17) . . ?
O8 K2 O13 158.8(3) . 4_656 ?
O8 K2 O17 97.5(4) . 4_646 ?
O8 K2 O36 121.4(3) . . ?
O12 K2 S7 55.27(13) . . ?
O12 K2 P1 77.52(16) . . ?
O13 K2 S7 136.0(2) 4_656 . ?
O13 K2 P1 141.8(2) 4_656 . ?
O13 K2 O12 125.5(2) 4_656 . ?
O13 K2 O17 76.7(3) 4_656 4_646 ?
O13 K2 O36 56.5(3) 4_656 . ?
O17 K2 S7 89.0(3) 4_646 . ?
O17 K2 P1 118.0(4) 4_646 . ?
O17 K2 O12 48.8(3) 4_646 . ?
O17 K2 O36 131.6(4) 4_646 . ?
O32 K2 K3 117.6(6) . 6_575 ?
O32 K2 S7 160.5(3) . . ?
O32 K2 P1 83.2(2) . . ?
O32 K2 O5 123.6(4) . . ?
O32 K2 O8 98.4(3) . . ?
O32 K2 O12 109.4(3) . . ?
O32 K2 O13 61.3(2) . 4_656 ?
O32 K2 O17 87.5(4) . 4_646 ?
O32 K2 O33 72.7(3) . . ?
O32 K2 O36 61.3(4) . . ?
O33 K2 K3 158.6(6) . 6_575 ?
O33 K2 S7 97.65(19) . . ?
O33 K2 P1 25.46(12) . . ?
O33 K2 O5 74.9(4) . . ?
O33 K2 O8 51.50(17) . . ?
O33 K2 O12 102.9(2) . . ?
O33 K2 O13 120.8(2) . 4_656 ?
O33 K2 O17 137.9(4) . 4_646 ?
O33 K2 O36 69.9(3) . . ?
O36 K2 S7 132.3(3) . . ?
O36 K2 P1 95.4(3) . . ?
O36 K2 O12 169.3(4) . . ?
Mo4 K3 K11 162.1(7) 7_667 . ?
Mo4 K3 K12 51.8(4) 7_667 6_576 ?
K2 K3 Mo4 84.4(6) 6_576 7_667 ?
K2 K3 K11 99.2(7) 6_576 . ?
K2 K3 K12 73.0(6) 6_576 6_576 ?
K2 K3 S2 127.5(8) 6_576 7_667 ?
K2 K3 O13 63.2(6) 6_576 7_667 ?
K2 K3 O17 61.0(6) 6_576 7_677 ?
K2 K3 O23 96.4(8) 6_576 . ?
K2 K3 O41 117.6(8) 6_576 7_667 ?
K11 K3 K12 112.3(6) . 6_576 ?
S2 K3 Mo4 77.1(5) 7_667 7_667 ?
S2 K3 K11 113.1(7) 7_667 . ?
S2 K3 K12 124.4(7) 7_667 6_576 ?
O3 K3 K11 77.5(12) 6_576 . ?
O3 K3 O19 119.8(15) 6_576 . ?
O3 K3 O23 46.4(12) 6_576 . ?
O13 K3 Mo4 25.7(2) 7_667 7_667 ?
O13 K3 K11 144.3(8) 7_667 . ?
O13 K3 K12 35.1(4) 7_667 6_576 ?
O13 K3 S2 101.7(7) 7_667 7_667 ?
O13 K3 O17 77.5(6) 7_667 7_677 ?
O13 K3 O23 66.8(6) 7_667 . ?
O13 K3 O41 57.3(5) 7_667 7_667 ?
O17 K3 Mo4 74.1(5) 7_677 7_667 ?
O17 K3 K11 123.1(8) 7_677 . ?
O17 K3 K12 110.9(7) 7_677 6_576 ?
O17 K3 S2 66.7(5) 7_677 7_667 ?
O19 K3 Mo4 148.6(10) . 7_667 ?
O19 K3 K2 118.3(10) . 6_576 ?
O19 K3 K11 42.7(4) . . ?
O19 K3 K12 151.3(8) . 6_576 ?
O19 K3 S2 71.8(6) . 7_667 ?
O19 K3 O13 173.0(10) . 7_667 ?
O19 K3 O17 97.2(8) . 7_677 ?
O19 K3 O23 118.9(9) . . ?
O19 K3 O41 118.7(10) . 7_667 ?
O23 K3 Mo4 76.0(6) . 7_667 ?
O23 K3 K11 86.1(6) . . ?
O23 K3 K12 32.9(5) . 6_576 ?
O23 K3 S2 124.9(10) . 7_667 ?
O23 K3 O17 143.8(9) . 7_677 ?
O41 K3 Mo4 33.4(3) 7_667 7_667 ?
O41 K3 K11 140.6(9) 7_667 . ?
O41 K3 K12 69.5(6) 7_667 6_576 ?
O41 K3 S2 55.1(5) 7_667 7_667 ?
O41 K3 O17 88.8(7) 7_667 7_677 ?
O41 K3 O23 76.9(7) 7_667 . ?
K14 K5 K5 109.62(18) 2_656 5_677 ?
O5 K5 K5 96.7(3) 2_656 5_677 ?
O5 K5 K14 41.8(4) 2_656 2_656 ?
O5 K5 O9 67.1(5) 2_656 2_656 ?
O5 K5 O14 127.3(4) 2_656 . ?
O5 K5 O14 66.5(3) 2_656 5_677 ?
O5 K5 O15 119.6(4) 2_656 . ?
O5 K5 C1 97.3(4) 2_656 2_656 ?
O9 K5 K5 148.6(3) 2_656 5_677 ?
O9 K5 K14 40.5(3) 2_656 2_656 ?
O9 K5 C1 104.8(3) 2_656 2_656 ?
O14 K5 K5 36.24(15) 5_677 5_677 ?
O14 K5 K5 37.94(16) . 5_677 ?
O14 K5 K14 115.18(19) . 2_656 ?
O14 K5 K14 96.7(2) 5_677 2_656 ?
O14 K5 O9 133.1(4) 5_677 2_656 ?
O14 K5 O9 132.8(3) . 2_656 ?
O14 K5 O14 74.2(2) . 5_677 ?
O14 K5 C1 115.3(2) . 2_656 ?
O14 K5 C1 87.9(2) 5_677 2_656 ?
O15 K5 K5 119.6(3) . 5_677 ?
O15 K5 K14 79.4(2) . 2_656 ?
O15 K5 O9 56.7(4) . 2_656 ?
O15 K5 O14 152.7(3) . 5_677 ?
O15 K5 O14 83.0(3) . . ?
O15 K5 C1 115.8(3) . 2_656 ?
C1 K5 K5 103.82(17) 2_656 5_677 ?
C1 K5 K14 128.59(19) 2_656 2_656 ?
Mo5 K7 K16 57.94(6) 4_656 6_576 ?
P8 K7 Mo5 160.89(15) 2_666 4_656 ?
P8 K7 K16 141.13(12) 2_666 6_576 ?
O12 K7 Mo5 33.94(9) 4_656 4_656 ?
O12 K7 K16 91.86(11) 4_656 6_576 ?
O12 K7 P8 126.95(17) 4_656 2_666 ?
O17 K7 Mo5 75.1(3) . 4_656 ?
O17 K7 K16 123.2(4) . 6_576 ?
O17 K7 P8 89.3(3) . 2_666 ?
O17 K7 O12 49.6(3) . 4_656 ?
O17 K7 O18 60.9(5) . . ?
O17 K7 O48 108.0(4) . 2_666 ?
O18 K7 Mo5 99.5(2) . 4_656 ?
O18 K7 K16 149.1(3) . 6_576 ?
O18 K7 P8 62.6(2) . 2_666 ?
O18 K7 O12 67.6(3) . 4_656 ?
O18 K7 O48 61.5(3) . 2_666 ?
O20 K7 Mo5 153.13(18) 2_666 4_656 ?
O20 K7 K16 131.4(2) 2_666 6_576 ?
O20 K7 P8 24.69(12) 2_666 2_666 ?
O20 K7 O12 128.85(18) 2_666 4_656 ?
O20 K7 O17 80.8(3) 2_666 . ?
O20 K7 O18 78.6(3) 2_666 . ?
O20 K7 O24 106.9(2) 2_666 6_576 ?
O20 K7 O30 166.0(3) 2_666 4_656 ?
O20 K7 O35 138.3(3) 2_666 4_656 ?
O20 K7 O48 48.89(16) 2_666 2_666 ?
O24 K7 Mo5 92.95(15) 6_576 4_656 ?
O24 K7 K16 39.39(15) 6_576 6_576 ?
O24 K7 P8 104.75(17) 6_576 2_666 ?
O24 K7 O12 124.09(18) 6_576 4_656 ?
O24 K7 O17 161.4(5) 6_576 . ?
O24 K7 O18 136.5(4) 6_576 . ?
O24 K7 O30 75.18(18) 6_576 4_656 ?
O24 K7 O35 84.1(2) 6_576 4_656 ?
O24 K7 O48 89.25(19) 6_576 2_666 ?
O30 K7 Mo5 36.94(12) 4_656 4_656 ?
O30 K7 K16 58.79(13) 4_656 6_576 ?
O30 K7 P8 141.4(2) 4_656 2_666 ?
O30 K7 O12 51.89(15) 4_656 4_656 ?
O30 K7 O17 101.5(3) 4_656 . ?
O30 K7 O18 90.4(3) 4_656 . ?
O30 K7 O48 118.0(2) 4_656 2_666 ?
O35 K7 Mo5 24.44(12) 4_656 4_656 ?
O35 K7 K16 44.75(13) 4_656 6_576 ?
O35 K7 P8 162.4(2) 4_656 2_666 ?
O35 K7 O12 53.32(15) 4_656 4_656 ?
O35 K7 O17 79.3(4) 4_656 . ?
O35 K7 O18 121.0(3) 4_656 . ?
O35 K7 O30 55.18(17) 4_656 4_656 ?
O35 K7 O48 171.6(2) 4_656 2_666 ?
O48 K7 Mo5 152.0(2) 2_666 4_656 ?
O48 K7 K16 128.60(14) 2_666 6_576 ?
O48 K7 P8 25.67(10) 2_666 2_666 ?
O48 K7 O12 128.2(2) 2_666 4_656 ?
Mo8 K10 Mo6 51.86(3) 6_576 6_576 ?
O9 K10 Mo6 149.0(2) . 6_576 ?
O9 K10 Mo8 98.3(2) . 6_576 ?
O15 K10 Mo6 106.0(2) . 6_576 ?
O15 K10 Mo8 86.7(2) . 6_576 ?
O15 K10 O9 58.2(4) . . ?
O15 K10 O32 157.3(3) . . ?
O15 K10 O43 107.5(3) . 6_576 ?
O15 K10 O44 75.3(3) . 6_576 ?
O15 K10 O49 74.3(2) . 6_576 ?
O29 K10 Mo6 34.71(12) 6_576 6_576 ?
O29 K10 Mo8 34.97(12) 6_576 6_576 ?
O29 K10 O9 125.3(3) 6_576 . ?
O29 K10 O15 119.1(3) 6_576 . ?
O29 K10 O32 81.1(2) 6_576 . ?
O29 K10 O36 74.0(3) 6_576 . ?
O29 K10 O37 122.51(18) 6_576 . ?
O29 K10 O43 58.45(17) 6_576 6_576 ?
O29 K10 O44 47.68(16) 6_576 6_576 ?
O29 K10 O49 58.04(18) 6_576 6_576 ?
O32 K10 Mo6 84.8(2) . 6_576 ?
O32 K10 Mo8 115.1(2) . 6_576 ?
O32 K10 O9 120.3(4) . . ?
O32 K10 O43 73.2(2) . 6_576 ?
O32 K10 O44 118.8(2) . 6_576 ?
O32 K10 O49 128.0(3) . 6_576 ?
O33 K10 Mo6 155.84(16) . 6_576 ?
O33 K10 Mo8 151.23(16) . 6_576 ?
O33 K10 O9 55.1(3) . . ?
O33 K10 O15 87.2(3) . . ?
O33 K10 O29 150.3(2) . 6_576 ?
O33 K10 O32 76.4(2) . . ?
O33 K10 O36 79.1(4) . . ?
O33 K10 O37 78.65(17) . . ?
O33 K10 O43 130.06(19) . 6_576 ?
O33 K10 O44 161.8(2) . 6_576 ?
O33 K10 O49 124.8(2) . 6_576 ?
O36 K10 Mo6 106.8(3) . 6_576 ?
O36 K10 Mo8 82.3(3) . 6_576 ?
O36 K10 O9 72.6(5) . . ?
O36 K10 O15 127.2(3) . . ?
O36 K10 O32 65.3(3) . . ?
O36 K10 O43 120.3(3) . 6_576 ?
O36 K10 O44 115.4(4) . 6_576 ?
O36 K10 O49 72.9(3) . 6_576 ?
O37 K10 Mo6 87.88(13) . 6_576 ?
O37 K10 Mo8 123.99(13) . 6_576 ?
O37 K10 O9 106.5(3) . . ?
O37 K10 O15 66.9(2) . . ?
O37 K10 O32 94.2(2) . . ?
O37 K10 O36 152.8(3) . . ?
O37 K10 O43 65.36(17) . 6_576 ?
O37 K10 O44 89.70(17) . 6_576 ?
O37 K10 O49 133.44(19) . 6_576 ?
O43 K10 Mo6 26.94(11) 6_576 6_576 ?
O43 K10 Mo8 78.47(12) 6_576 6_576 ?
O43 K10 O9 165.6(4) 6_576 . ?
O43 K10 O44 53.72(17) 6_576 6_576 ?
O43 K10 O49 105.10(18) 6_576 6_576 ?
O44 K10 Mo6 34.28(12) 6_576 6_576 ?
O44 K10 Mo8 34.66(12) 6_576 6_576 ?
O44 K10 O9 116.6(3) 6_576 . ?
O49 K10 Mo6 78.82(13) 6_576 6_576 ?
O49 K10 Mo8 27.07(12) 6_576 6_576 ?
O49 K10 O9 71.3(2) 6_576 . ?
O49 K10 O44 55.44(18) 6_576 6_576 ?
Mo6 K11 Mo7 144.07(9) 6_576 . ?
K15 K11 Mo6 115.2(2) . 6_576 ?
K15 K11 Mo7 95.7(3) . . ?
S2 K11 Mo6 136.05(10) . 6_576 ?
S2 K11 Mo7 36.75(4) . . ?
S2 K11 K15 71.6(3) . . ?
S2 K11 S7 149.74(12) . 6_576 ?
S7 K11 Mo6 37.57(5) 6_576 6_576 ?
S7 K11 Mo7 172.98(11) 6_576 . ?
S7 K11 K15 86.8(3) 6_576 . ?
O2 K11 Mo6 129.3(4) . 6_576 ?
O2 K11 Mo7 76.1(3) . . ?
O2 K11 K15 71.7(4) . . ?
O2 K11 S2 94.5(4) . . ?
O2 K11 S7 98.6(4) . 6_576 ?
O2 K11 O14 63.2(4) . . ?
O2 K11 O19 113.6(5) . . ?
O2 K11 O37 135.9(4) . . ?
O2 K11 O43 155.1(4) . 6_576 ?
O2 K11 O46 64.9(4) . . ?
O10 K11 Mo7 79.5(4) . . ?
O10 K11 S2 90.0(4) . . ?
O10 K11 O14 74.3(4) . . ?
O10 K11 O19 99.9(5) . . ?
O10 K11 O37 141.4(4) . . ?
O10 K11 O46 73.4(4) . . ?
O14 K11 Mo6 74.28(15) . 6_576 ?
O14 K11 Mo7 104.74(18) . . ?
O14 K11 K15 123.1(3) . . ?
O14 K11 S2 141.28(19) . . ?
O14 K11 S7 68.49(17) . 6_576 ?
O14 K11 O43 97.4(2) . 6_576 ?
O19 K11 Mo6 82.2(2) . 6_576 ?
O19 K11 Mo7 113.1(2) . . ?
O19 K11 K15 42.7(3) . . ?
O19 K11 S2 76.7(2) . . ?
O19 K11 S7 73.1(2) . 6_576 ?
O19 K11 O14 140.1(3) . . ?
O19 K11 O37 95.4(3) . . ?
O19 K11 O43 70.4(3) . 6_576 ?
O19 K11 O46 136.5(3) . . ?
O37 K11 Mo6 85.22(13) . 6_576 ?
O37 K11 Mo7 61.87(12) . . ?
O37 K11 K15 122.6(3) . . ?
O37 K11 S2 59.44(13) . . ?
O37 K11 S7 121.97(15) . 6_576 ?
O37 K11 O14 113.8(2) . . ?
O37 K11 O43 64.59(17) . 6_576 ?
O43 K11 Mo6 25.95(11) 6_576 6_576 ?
O43 K11 Mo7 126.45(14) 6_576 . ?
O43 K11 K15 111.7(3) 6_576 . ?
O43 K11 S2 110.10(14) 6_576 . ?
O43 K11 S7 57.91(12) 6_576 6_576 ?
O46 K11 Mo6 134.73(16) . 6_576 ?
O46 K11 Mo7 24.02(11) . . ?
O46 K11 K15 110.1(3) . . ?
O46 K11 S2 60.75(12) . . ?
O46 K11 S7 149.21(16) . 6_576 ?
O46 K11 O14 80.7(2) . . ?
O46 K11 O37 71.15(16) . . ?
O46 K11 O43 130.50(19) . 6_576 ?
Mo4 K12 Mo1 41.3(2) 4_656 4_656 ?
K13 K12 Mo1 130.9(8) . 4_656 ?
K13 K12 Mo4 142.7(9) . 4_656 ?
K14 K12 Mo1 147.1(8) . 4_656 ?
K14 K12 Mo4 125.0(8) . 4_656 ?
K14 K12 K13 79.1(5) . . ?
K14 K12 S3 88.4(7) . 6_576 ?
S3 K12 Mo1 83.8(6) 6_576 4_656 ?
S3 K12 Mo4 121.9(7) 6_576 4_656 ?
S3 K12 K13 82.4(6) 6_576 . ?
S4 K12 Mo1 35.2(2) 4_656 4_656 ?
S4 K12 Mo4 35.7(3) 4_656 4_656 ?
S4 K12 K13 112.2(8) 4_656 . ?
S4 K12 K14 157.5(10) 4_656 . ?
S4 K12 S3 111.8(8) 4_656 6_576 ?
O11 K12 Mo1 22.8(2) 4_656 4_656 ?
O11 K12 Mo4 58.5(4) 4_656 4_656 ?
O11 K12 K13 131.3(9) 4_656 . ?
O11 K12 K14 129.8(10) 4_656 . ?
O11 K12 S3 63.6(6) 4_656 6_576 ?
O11 K12 S4 57.8(4) 4_656 4_656 ?
O11 K12 O13 69.5(5) 4_656 4_656 ?
O13 K12 Mo1 59.2(4) 4_656 4_656 ?
O13 K12 Mo4 23.3(2) 4_656 4_656 ?
O13 K12 K13 151.8(11) 4_656 . ?
O13 K12 K14 101.9(8) 4_656 . ?
O13 K12 S3 125.7(9) 4_656 6_576 ?
O13 K12 S4 58.7(5) 4_656 4_656 ?
O18 K12 Mo1 68.7(6) . 4_656 ?
O18 K12 Mo4 100.3(7) . 4_656 ?
O18 K12 K13 62.8(5) . . ?
O18 K12 K14 134.7(9) . . ?
O18 K12 S3 64.2(7) . 6_576 ?
O18 K12 S4 66.2(6) . 4_656 ?
O18 K12 O11 71.0(7) . 4_656 ?
O18 K12 O13 123.4(9) . 4_656 ?
O18 K12 O23 118.6(11) . 6_575 ?
O23 K12 Mo1 112.1(8) 6_575 4_656 ?
O23 K12 Mo4 73.9(7) 6_575 4_656 ?
O23 K12 K13 85.4(7) 6_575 . ?
O23 K12 K14 79.2(7) 6_575 . ?
O23 K12 S3 164.0(9) 6_575 6_576 ?
O23 K12 S4 82.4(8) 6_575 4_656 ?
O23 K12 O11 132.3(10) 6_575 4_656 ?
O23 K12 O13 67.4(7) 6_575 4_656 ?
O36 K12 Mo1 101.0(8) . 4_656 ?
O36 K12 Mo4 84.4(7) . 4_656 ?
O36 K12 K13 126.2(9) . . ?
O36 K12 K14 47.2(5) . . ?
O36 K12 S3 91.1(10) . 6_576 ?
O36 K12 S4 119.7(9) . 4_656 ?
O36 K12 O11 90.2(9) . 4_656 ?
O36 K12 O13 62.6(7) . 4_656 ?
O36 K12 O18 153.6(14) . . ?
O36 K12 O23 87.8(10) . 6_575 ?
O40 K12 Mo1 143.3(12) . 4_656 ?
O40 K12 Mo4 169.5(11) . 4_656 ?
O40 K12 K13 45.8(5) . . ?
O40 K12 K14 45.0(6) . . ?
O40 K12 S3 59.8(7) . 6_576 ?
O40 K12 S4 154.8(12) . 4_656 ?
O40 K12 O11 123.1(13) . 4_656 ?
O40 K12 O13 146.3(12) . 4_656 ?
O40 K12 O18 89.7(9) . . ?
O40 K12 O23 104.2(10) . 6_575 ?
O40 K12 O36 85.1(10) . . ?
K12 K13 K14 49.5(4) . . ?
K13 K13 K12 111.7(6) 2_656 . ?
K13 K13 K14 93.55(17) 2_656 . ?
K13 K13 P8 66.9(2) 2_656 1_565 ?
K13 K13 P8 59.93(19) 2_656 2_666 ?
P8 K13 K12 177.8(5) 1_565 . ?
P8 K13 K12 99.4(5) 2_666 . ?
P8 K13 K14 131.7(2) 1_565 . ?
P8 K13 K14 130.6(2) 2_666 . ?
P8 K13 P8 78.52(15) 1_565 2_666 ?
O21 K13 K12 69.4(6) . . ?
O21 K13 K13 174.9(4) . 2_656 ?
O21 K13 K14 83.5(4) . . ?
O21 K13 P8 112.1(4) . 1_565 ?
O21 K13 P8 125.1(4) . 2_666 ?
O21 K13 O26 107.9(4) . 2_666 ?
O21 K13 O39 64.7(3) . 5_676 ?
O21 K13 O48 103.7(4) . 1_565 ?
O26 K13 K12 103.9(5) 2_666 . ?
O26 K13 K13 76.8(2) 2_666 2_656 ?
O26 K13 K14 146.4(3) 2_666 . ?
O26 K13 P8 74.3(2) 2_666 1_565 ?
O26 K13 P8 19.98(13) 2_666 2_666 ?
O26 K13 O39 172.5(4) 2_666 5_676 ?
O26 K13 O48 98.7(3) 2_666 1_565 ?
O39 K13 K12 75.4(5) 5_676 . ?
O39 K13 K13 110.5(3) 5_676 2_656 ?
O39 K13 K14 37.47(17) 5_676 . ?
O39 K13 P8 106.6(2) 5_676 1_565 ?
O39 K13 P8 167.0(3) 5_676 2_666 ?
O40 K13 K12 39.9(6) . . ?
O40 K13 K13 80.2(4) . 2_656 ?
O40 K13 K14 26.2(3) . . ?
O40 K13 P8 104.5(3) . 2_666 ?
O40 K13 P8 140.1(5) . 1_565 ?
O40 K13 O21 98.6(5) . . ?
O40 K13 O26 120.5(4) . 2_666 ?
O40 K13 O39 63.7(3) . 5_676 ?
O40 K13 O48 125.5(5) . 1_565 ?
O48 K13 K12 157.4(5) 1_565 . ?
O48 K13 K13 73.3(3) 1_565 2_656 ?
O48 K13 K14 109.3(3) 1_565 . ?
O48 K13 P8 24.48(13) 1_565 1_565 ?
O48 K13 P8 101.9(2) 1_565 2_666 ?
O48 K13 O39 82.2(2) 1_565 5_676 ?
Mo8 K14 K5 68.20(13) 5_676 2_656 ?
Mo8 K14 K10 144.0(2) 5_676 . ?
Mo8 K14 K13 87.62(15) 5_676 . ?
K5 K14 K10 90.07(15) 2_656 . ?
K5 K14 K13 145.2(2) 2_656 . ?
K10 K14 K13 122.4(2) . . ?
K12 K14 Mo8 137.2(5) . 5_676 ?
K12 K14 K5 138.7(5) . 2_656 ?
K12 K14 K10 77.8(5) . . ?
K12 K14 K13 51.3(4) . . ?
K12 K14 K14 106.0(6) . 2_656 ?
K14 K14 Mo8 79.0(2) 2_656 5_676 ?
K14 K14 K5 111.61(18) 2_656 2_656 ?
K14 K14 K10 83.3(2) 2_656 . ?
K14 K14 K13 86.43(16) 2_656 . ?
O5 K14 Mo8 96.1(5) . 5_676 ?
O5 K14 K5 44.1(5) . 2_656 ?
O5 K14 K10 86.0(4) . . ?
O5 K14 K12 95.3(7) . . ?
O5 K14 K13 119.6(5) . . ?
O5 K14 K14 153.5(5) . 2_656 ?
O5 K14 O39 91.3(5) . 5_676 ?
O9 K14 Mo8 97.5(4) . 5_676 ?
O9 K14 K5 50.7(3) . 2_656 ?
O9 K14 K10 48.0(3) . . ?
O9 K14 K12 125.3(6) . . ?
O9 K14 K13 162.7(4) . . ?
O9 K14 K14 78.4(4) . 2_656 ?
O9 K14 O5 76.5(5) . . ?
O9 K14 O39 152.2(4) . 5_676 ?
O36 K14 Mo8 169.6(5) . 5_676 ?
O36 K14 K5 104.2(4) . 2_656 ?
O36 K14 K10 39.1(3) . . ?
O36 K14 K12 44.7(5) . . ?
O36 K14 K13 95.9(4) . . ?
O36 K14 K14 110.9(5) . 2_656 ?
O36 K14 O5 73.6(6) . . ?
O36 K14 O9 82.0(5) . . ?
O36 K14 O39 118.8(5) . 5_676 ?
O36 K14 O49 164.8(5) . 5_676 ?
O39 K14 Mo8 58.57(16) 5_676 5_676 ?
O39 K14 K5 103.5(3) 5_676 2_656 ?
O39 K14 K10 157.4(3) 5_676 . ?
O39 K14 K12 80.1(5) 5_676 . ?
O39 K14 K13 41.70(18) 5_676 . ?
O39 K14 K14 107.5(2) 5_676 2_656 ?
O40 K14 Mo8 107.2(3) . 5_676 ?
O40 K14 K5 172.6(4) . 2_656 ?
O40 K14 K10 96.7(3) . . ?
O40 K14 K12 41.2(6) . . ?
O40 K14 K13 27.4(3) . . ?
O40 K14 K14 72.3(4) . 2_656 ?
O40 K14 O5 133.2(7) . . ?
O40 K14 O9 136.6(5) . . ?
O40 K14 O36 79.6(5) . . ?
O40 K14 O39 69.1(3) . 5_676 ?
O40 K14 O49 109.2(4) . 5_676 ?
O49 K14 Mo8 20.08(14) 5_676 5_676 ?
O49 K14 K5 68.7(2) 5_676 2_656 ?
O49 K14 K10 125.9(3) 5_676 . ?
O49 K14 K12 148.1(5) 5_676 . ?
O49 K14 K13 97.1(2) 5_676 . ?
O49 K14 K14 62.2(2) 5_676 2_656 ?
O49 K14 O5 106.3(5) 5_676 . ?
O49 K14 O9 83.2(4) 5_676 . ?
O49 K14 O39 76.3(2) 5_676 5_676 ?
K2 K15 K15 138.0(6) 6_576 7_667 ?
K11 K15 K2 86.0(4) . 6_576 ?
K11 K15 K15 82.8(4) . 7_667 ?
S2 K15 K2 95.2(3) 7_667 6_576 ?
S2 K15 K11 123.8(4) 7_667 . ?
S2 K15 K15 59.7(3) 7_667 7_667 ?
O6 K15 K2 140.7(5) 6_566 6_576 ?
O6 K15 K11 96.5(4) 6_566 . ?
O6 K15 K15 80.9(5) 6_566 7_667 ?
O6 K15 S2 114.8(5) 6_566 7_667 ?
O19 K15 K2 89.1(5) . 6_576 ?
O19 K15 K11 50.0(4) . . ?
O19 K15 K15 53.4(4) . 7_667 ?
O19 K15 S2 73.8(4) . 7_667 ?
O19 K15 O6 122.2(6) . 6_566 ?
O19 K15 O23 148.5(8) . . ?
O19 K15 O41 126.8(6) . 7_667 ?
O23 K15 K2 75.8(5) . 6_576 ?
O23 K15 K11 100.6(5) . . ?
O23 K15 K15 146.1(8) . 7_667 ?
O23 K15 S2 134.2(6) . 7_667 ?
O23 K15 O6 65.2(5) . 6_566 ?
O23 K15 O41 80.4(5) . 7_667 ?
O41 K15 K2 86.2(3) 7_667 6_576 ?
O41 K15 K11 171.6(6) 7_667 . ?
O41 K15 K15 101.1(6) 7_667 7_667 ?
O41 K15 S2 54.0(2) 7_667 7_667 ?
O41 K15 O6 91.5(5) 7_667 6_566 ?
Mo5 K16 K7 56.54(6) 7_666 6_575 ?
S1 K16 Mo5 36.48(4) 7_666 7_666 ?
S1 K16 K7 89.46(8) 7_666 6_575 ?
S1 K16 S8 70.25(6) 7_666 . ?
S8 K16 Mo5 106.30(7) . 7_666 ?
S8 K16 K7 141.76(11) . 6_575 ?
O6 K16 Mo5 92.0(2) . 7_666 ?
O6 K16 K7 60.6(2) . 6_575 ?
O6 K16 S1 125.0(2) . 7_666 ?
O6 K16 S8 156.9(2) . . ?
O6 K16 O7 67.8(3) . . ?
O6 K16 O16 136.0(2) . . ?
O6 K16 O35 67.7(2) . 7_666 ?
O7 K16 Mo5 96.33(16) . 7_666 ?
O7 K16 K7 118.5(2) . 6_575 ?
O7 K16 S1 94.40(19) . 7_666 ?
O7 K16 S8 95.7(2) . . ?
O16 K16 Mo5 75.52(11) . 7_666 ?
O16 K16 K7 77.90(13) . 6_575 ?
O16 K16 S1 64.27(12) . 7_666 ?
O16 K16 S8 64.21(11) . . ?
O16 K16 O7 154.1(2) . . ?
O24 K16 Mo5 93.37(17) . 7_666 ?
O24 K16 K7 41.32(17) . 6_575 ?
O24 K16 S1 115.99(17) . 7_666 ?
O24 K16 S8 119.55(17) . . ?
O24 K16 O6 72.0(2) . . ?
O24 K16 O7 138.9(3) . . ?
O24 K16 O16 66.88(18) . . ?
O24 K16 O28 107.3(3) . . ?
O24 K16 O35 83.7(2) . 7_666 ?
O28 K16 Mo5 156.6(2) . 7_666 ?
O28 K16 K7 136.9(2) . 6_575 ?
O28 K16 S1 133.0(2) . 7_666 ?
O28 K16 S8 73.26(19) . . ?
O28 K16 O6 84.3(3) . . ?
O28 K16 O7 60.8(2) . . ?
O28 K16 O16 122.3(2) . . ?
O28 K16 O35 145.4(2) . 7_666 ?
O35 K16 Mo5 24.48(11) 7_666 7_666 ?
O35 K16 K7 42.41(13) 7_666 6_575 ?
O35 K16 S1 60.18(12) 7_666 7_666 ?
O35 K16 S8 130.43(14) 7_666 . ?
O35 K16 O7 89.0(2) 7_666 . ?
O35 K16 O16 92.26(17) 7_666 . ?
Mo5 S1 K16 83.62(7) . 7_666 ?
Mo6 S1 Mo5 75.26(7) . . ?
Mo6 S1 K16 103.15(9) . 7_666 ?
Mo2 S2 K3 93.5(4) . 7_667 ?
Mo2 S2 K11 84.10(8) . . ?
Mo2 S2 K15 98.4(3) . 7_667 ?
Mo7 S2 Mo2 75.70(6) . . ?
Mo7 S2 K3 151.4(4) . 7_667 ?
Mo7 S2 K11 82.45(8) . . ?
Mo7 S2 K15 172.9(2) . 7_667 ?
K11 S2 K3 123.4(5) . 7_667 ?
K11 S2 K15 101.1(3) . 7_667 ?
Mo3 S3 K12 149.7(4) . 6_575 ?
Mo8 S3 Mo3 74.26(7) . . ?
Mo8 S3 K12 102.7(4) . 6_575 ?
Mo1 S4 Mo4 74.92(6) . . ?
Mo1 S4 K12 89.7(6) . 4_646 ?
Mo4 S4 K12 88.3(5) . 4_646 ?
Mo2 S5 Mo7 74.89(6) . . ?
Mo8 S6 Mo3 74.72(7) . . ?
Mo5 S7 Mo6 74.30(6) . . ?
Mo5 S7 K2 96.72(14) . . ?
Mo5 S7 K11 121.96(9) . 6_575 ?
Mo6 S7 K2 169.62(13) . . ?
Mo6 S7 K11 79.87(8) . 6_575 ?
K11 S7 K2 101.19(12) 6_575 . ?
Mo1 S8 Mo4 74.33(6) . . ?
Mo1 S8 K16 123.45(8) . . ?
Mo4 S8 K16 153.32(9) . . ?
O8 P1 K2 60.1(2) . . ?
O8 P1 O22 108.9(3) . . ?
O8 P1 C5 106.6(3) . . ?
O22 P1 K2 125.3(2) . . ?
O22 P1 C5 106.0(3) . . ?
O33 P1 K2 57.3(3) . . ?
O33 P1 O8 116.8(3) . . ?
O33 P1 O22 112.5(3) . . ?
O33 P1 C5 105.2(4) . . ?
C5 P1 K2 128.7(3) . . ?
O27 P4 O42 111.3(3) . . ?
O27 P4 C4 108.6(3) . . ?
O34 P4 O27 112.5(3) . . ?
O34 P4 O42 111.8(3) . . ?
O34 P4 C4 108.4(3) . . ?
O42 P4 C4 103.7(3) . . ?
O16 P6 O31 112.1(3) . . ?
O16 P6 O38 112.9(3) . . ?
O16 P6 C1 107.2(3) . . ?
O31 P6 C1 104.1(3) . . ?
O38 P6 O31 111.4(3) . . ?
O38 P6 C1 108.6(3) . . ?
K7 P8 K13 117.08(16) 2_646 1_545 ?
K7 P8 K13 107.77(16) 2_646 2_646 ?
K13 P8 K13 53.2(3) 1_545 2_646 ?
O20 P8 K7 46.7(2) . 2_646 ?
O20 P8 K13 156.9(2) . 1_545 ?
O20 P8 K13 139.8(2) . 2_646 ?
O20 P8 C6 101.7(3) . . ?
O26 P8 K7 112.3(2) . 2_646 ?
O26 P8 K13 38.5(3) . 2_646 ?
O26 P8 K13 86.6(3) . 1_545 ?
O26 P8 O20 113.8(3) . . ?
O26 P8 O48 111.1(3) . . ?
O26 P8 C6 109.6(3) . . ?
O48 P8 K7 67.7(2) . 2_646 ?
O48 P8 K13 49.8(3) . 1_545 ?
O48 P8 K13 74.1(3) . 2_646 ?
O48 P8 O20 109.9(3) . . ?
O48 P8 C6 110.3(3) . . ?
C6 P8 K7 135.3(3) . 2_646 ?
C6 P8 K13 79.8(3) . 1_545 ?
C6 P8 K13 114.5(3) . 2_646 ?
K3 O3 K2 75.6(15) 6_575 . ?
Mo1 O4 Mo5 111.2(2) . . ?
Mo1 O4 H4 123.0 . . ?
Mo5 O4 H4 125.8 . . ?
K5 O5 K2 120.3(6) 2_656 . ?
K14 O5 K2 109.2(6) . . ?
K14 O5 K5 94.1(6) . 2_656 ?
K16 O6 K15 136.3(4) . 6_565 ?
Mo1 O8 K2 110.7(2) . . ?
P1 O8 Mo1 133.1(3) . . ?
P1 O8 K2 93.7(3) . . ?
K10 O9 K5 137.6(5) . 2_656 ?
K14 O9 K5 88.8(5) . 2_656 ?
K14 O9 K10 92.1(4) . . ?
Mo1 O11 K12 112.5(6) . 4_646 ?
Mo1 O12 Mo5 109.1(2) . . ?
Mo1 O12 K2 106.2(2) . . ?
Mo1 O12 K7 126.6(3) . 4_646 ?
Mo5 O12 K2 111.8(2) . . ?
Mo5 O12 K7 84.25(17) . 4_646 ?
K2 O12 K7 116.34(19) . 4_646 ?
Mo4 O13 K2 141.4(3) . 4_646 ?
Mo4 O13 K3 103.8(6) . 7_667 ?
Mo4 O13 K12 110.4(6) . 4_646 ?
K12 O13 K2 108.0(5) 4_646 4_646 ?
K5 O14 K5 105.8(2) . 5_677 ?
K11 O14 K5 116.3(3) . . ?
K11 O14 K5 136.6(3) . 5_677 ?
K10 O15 K5 127.0(4) . . ?
P6 O16 K16 141.0(3) . . ?
K2 O17 K3 55.7(6) 4_656 7_677 ?
K7 O17 K2 137.5(5) . 4_656 ?
K7 O17 K3 114.1(8) . 7_677 ?
K12 O18 K7 137.4(8) . . ?
K3 O19 K11 95.1(6) . . ?
K15 O19 K11 87.3(5) . . ?
Mo7 O20 K7 121.2(3) 2_656 2_646 ?
P8 O20 Mo7 126.8(3) . 2_656 ?
P8 O20 K7 108.6(3) . 2_646 ?
K13 O21 H21A 110.5 . . ?
K13 O21 H21B 108.9 . . ?
H21A O21 H21B 102.6 . . ?
Mo2 O22 Mo4 90.63(18) . . ?
P1 O22 Mo2 142.7(3) . . ?
P1 O22 Mo4 126.4(3) . . ?
K12 O23 K3 112.4(8) 6_576 . ?
K15 O23 K12 137.4(7) . 6_576 ?
K7 O24 H24A 113.4 6_575 . ?
K7 O24 H24B 113.4 6_575 . ?
K16 O24 K7 99.3(2) . 6_575 ?
K16 O24 H24A 113.4 . . ?
K16 O24 H24B 113.3 . . ?
H24A O24 H24B 104.5 . . ?
Mo3 O25 H25A 109.3 . . ?
Mo3 O25 H25B 109.4 . . ?
H25A O25 H25B 104.5 . . ?
P8 O26 K13 121.5(3) . 2_646 ?
P4 O27 Mo3 134.7(3) . . ?
Mo6 O29 K10 95.9(2) . 6_575 ?
Mo6 O29 H29 85(10) . . ?
Mo8 O29 Mo6 99.2(2) . . ?
Mo8 O29 K10 95.2(2) . 6_575 ?
Mo8 O29 H29 123(10) . . ?
K10 O29 H29 141(10) 6_575 . ?
Mo5 O30 K7 93.3(2) . 4_646 ?
Mo5 O30 H30A 112.3 . . ?
Mo5 O30 H30B 113.3 . . ?
K7 O30 H30A 107.4 4_646 . ?
K7 O30 H30B 118.9 4_646 . ?
H30A O30 H30B 110.5 . . ?
Mo8 O31 Mo6 86.14(17) . . ?
P6 O31 Mo6 148.3(3) . . ?
P6 O31 Mo8 125.4(3) . . ?
K2 O32 K10 94.6(3) . . ?
K10 O33 K2 100.1(2) . . ?
P1 O33 K2 97.3(3) . . ?
P1 O33 K10 139.1(3) . . ?
Mo5 O35 K7 112.8(3) . 4_646 ?
Mo5 O35 K16 110.3(3) . 7_666 ?
K7 O35 K16 92.85(19) 4_646 7_666 ?
K10 O36 K2 90.7(4) . . ?
K12 O36 K2 121.8(9) . . ?
K12 O36 K10 138.8(10) . . ?
K12 O36 K14 88.1(7) . . ?
K14 O36 K2 111.5(6) . . ?
K14 O36 K10 103.8(5) . . ?
Mo2 O37 K10 142.6(3) . . ?
Mo2 O37 K11 113.5(3) . . ?
K10 O37 K11 102.32(19) . . ?
P6 O38 Mo3 129.8(3) . . ?
Mo3 O39 K13 122.8(3) . 5_676 ?
Mo3 O39 K14 125.4(3) . 5_676 ?
K14 O39 K13 100.8(3) 5_676 5_676 ?
K12 O40 K13 94.3(9) . . ?
K12 O40 K14 93.8(8) . . ?
K14 O40 K13 126.3(5) . . ?
Mo2 O41 K3 113.6(5) . 7_667 ?
Mo2 O41 K15 119.7(3) . 7_667 ?
Mo4 O41 Mo2 98.6(2) . . ?
Mo4 O41 K3 93.0(5) . 7_667 ?
Mo4 O41 K15 116.2(4) . 7_667 ?
P4 O42 Mo7 118.7(3) . 2_656 ?
Mo6 O43 K10 98.7(3) . 6_575 ?
Mo6 O43 K11 102.5(3) . 6_575 ?
K11 O43 K10 94.3(2) 6_575 6_575 ?
Mo6 O44 Mo8 101.1(3) . . ?
Mo6 O44 K10 88.5(2) . 6_575 ?
Mo6 O44 H44 118(10) . . ?
Mo8 O44 K10 87.6(2) . 6_575 ?
Mo8 O44 H44 117(10) . . ?
K10 O44 H44 136(10) 6_575 . ?
Mo2 O45 H45 105.0 . . ?
Mo4 O45 Mo2 98.7(2) . . ?
Mo4 O45 H45 119.7 . . ?
Mo7 O46 K11 112.8(3) . . ?
K13 O48 K7 165.5(3) 1_545 2_646 ?
P8 O48 K7 86.6(3) . 2_646 ?
P8 O48 K13 105.8(3) . 1_545 ?
Mo8 O49 K10 95.9(3) . 6_575 ?
Mo8 O49 K14 125.1(4) . 5_676 ?
K14 O49 K10 136.5(3) 5_676 6_575 ?
C1 N1 C3 114.5(6) . . ?
C1 N1 C5 110.4(6) . . ?
C3 N1 C5 110.9(5) . . ?
C2 N2 Mo7 109.1(4) . 2_656 ?
C2 N2 C4 110.7(5) . . ?
C2 N2 C6 111.5(6) . . ?
C4 N2 Mo7 109.0(4) . 2_656 ?
C4 N2 C6 108.4(6) . . ?
C6 N2 Mo7 108.0(4) . 2_656 ?
K5 C1 H1B 80.9 2_656 . ?
K5 C1 H1A 31.0 2_656 . ?
P6 C1 K5 133.5(3) . 2_656 ?
P6 C1 H1B 108.2 . . ?
P6 C1 H1A 108.2 . . ?
N1 C1 K5 102.5(4) . 2_656 ?
N1 C1 P6 116.3(5) . . ?
N1 C1 H1B 108.2 . . ?
N1 C1 H1A 108.2 . . ?
H1B C1 H1A 107.4 . . ?
N2 C2 H2A 108.8 . . ?
N2 C2 H2B 108.8 . . ?
N2 C2 C3 113.6(6) . . ?
H2A C2 H2B 107.7 . . ?
C3 C2 H2A 108.8 . . ?
C3 C2 H2B 108.8 . . ?
N1 C3 C2 112.0(6) . . ?
N1 C3 H3A 109.2 . . ?
N1 C3 H3B 109.2 . . ?
C2 C3 H3A 109.2 . . ?
C2 C3 H3B 109.2 . . ?
H3A C3 H3B 107.9 . . ?
P4 C4 H4A 109.2 . . ?
P4 C4 H4B 109.2 . . ?
N2 C4 P4 111.8(5) . . ?
N2 C4 H4A 109.2 . . ?
N2 C4 H4B 109.2 . . ?
H4A C4 H4B 107.9 . . ?
P1 C5 H5B 108.7 . . ?
P1 C5 H5A 108.7 . . ?
N1 C5 P1 114.2(5) . . ?
N1 C5 H5B 108.7 . . ?
N1 C5 H5A 108.7 . . ?
H5B C5 H5A 107.6 . . ?
P8 C6 H6B 109.8 . . ?
P8 C6 H6A 109.8 . . ?
N2 C6 P8 109.2(5) . . ?
N2 C6 H6B 109.8 . . ?
N2 C6 H6A 109.8 . . ?
H6B C6 H6A 108.3 . . ?
H1C O1 H1D 109.8 . . ?

loop_
_geom_bond_atom_site_label_1
_geom_bond_atom_site_label_2
_geom_bond_distance
_geom_bond_site_symmetry_2
_geom_bond_publ_flag
Mo1 Mo4 2.8382(9) . ?
Mo1 K12 4.05(2) 4_646 ?
Mo1 S4 2.332(2) . ?
Mo1 S8 2.348(2) . ?
Mo1 O4 2.053(5) . ?
Mo1 O8 2.291(5) . ?
Mo1 O11 1.698(5) . ?
Mo1 O12 2.081(5) . ?
Mo2 Mo4 3.2192(9) . ?
Mo2 Mo7 2.8374(9) . ?
Mo2 K11 3.885(3) . ?
Mo2 S2 2.317(2) . ?
Mo2 S5 2.310(2) . ?
Mo2 O22 2.183(5) . ?
Mo2 O37 1.693(6) . ?
Mo2 O41 2.164(5) . ?
Mo2 O45 2.167(5) . ?
Mo3 Mo8 2.8103(10) . ?
Mo3 S3 2.343(2) . ?
Mo3 S6 2.321(2) . ?
Mo3 O25 2.138(5) . ?
Mo3 O27 2.139(5) . ?
Mo3 O38 2.278(5) . ?
Mo3 O39 1.676(6) . ?
Mo4 K3 3.78(2) 7_667 ?
Mo4 K12 4.00(3) 4_646 ?
Mo4 S4 2.334(2) . ?
Mo4 S8 2.350(2) . ?
Mo4 O13 1.685(6) . ?
Mo4 O22 2.342(5) . ?
Mo4 O41 2.082(5) . ?
Mo4 O45 2.076(5) . ?
Mo5 Mo6 2.8060(10) . ?
Mo5 K7 3.793(3) 4_646 ?
Mo5 K16 3.853(2) 7_666 ?
Mo5 S1 2.305(2) . ?
Mo5 S7 2.311(2) . ?
Mo5 O4 2.103(5) . ?
Mo5 O12 2.129(5) . ?
Mo5 O30 2.283(6) . ?
Mo5 O35 1.702(6) . ?
Mo6 Mo8 3.2161(10) . ?
Mo6 K10 3.687(2) 6_575 ?
Mo6 K11 3.771(3) 6_575 ?
Mo6 S1 2.290(2) . ?
Mo6 S7 2.336(2) . ?
Mo6 O29 2.111(6) . ?
Mo6 O31 2.358(5) . ?
Mo6 O43 1.690(6) . ?
Mo6 O44 2.078(6) . ?
Mo7 K11 3.823(3) . ?
Mo7 S2 2.308(2) . ?
Mo7 S5 2.3566(19) . ?
Mo7 O20 2.107(5) 2_656 ?
Mo7 O42 2.141(5) 2_656 ?
Mo7 O46 1.688(5) . ?
Mo7 N2 2.421(6) 2_656 ?
Mo8 K10 3.668(2) 6_575 ?
Mo8 K14 3.998(6) 5_676 ?
Mo8 S3 2.312(2) . ?
Mo8 S6 2.310(2) . ?
Mo8 O29 2.111(6) . ?
Mo8 O31 2.351(5) . ?
Mo8 O44 2.088(6) . ?
Mo8 O49 1.678(6) . ?
K2 K3 2.97(3) 6_575 ?
K2 S7 3.644(6) . ?
K2 P1 3.434(5) . ?
K2 O3 2.48(4) . ?
K2 O5 3.08(2) . ?
K2 O8 2.984(8) . ?
K2 O12 3.294(8) . ?
K2 O13 3.131(8) 4_656 ?
K2 O17 3.141(19) 4_646 ?
K2 O32 2.895(12) . ?
K2 O33 2.912(8) . ?
K2 O36 3.163(16) . ?
K3 K11 4.11(2) . ?
K3 K12 5.02(4) 6_576 ?
K3 S2 3.59(3) 7_667 ?
K3 O3 2.36(6) 6_576 ?
K3 O13 3.00(3) 7_667 ?
K3 O17 3.21(3) 7_677 ?
K3 O19 2.78(3) . ?
K3 O23 3.09(3) . ?
K3 O41 3.05(3) 7_667 ?
K5 K5 4.950(8) 5_677 ?
K5 K14 4.295(10) 2_656 ?
K5 O5 3.00(2) 2_656 ?
K5 O9 3.326(14) 2_656 ?
K5 O14 3.163(9) 5_677 ?
K5 O14 3.042(9) . ?
K5 O15 3.034(11) . ?
K5 C1 3.535(8) 2_656 ?
K7 K16 4.137(5) 6_576 ?
K7 P8 3.505(4) 2_666 ?
K7 O12 3.360(6) 4_656 ?
K7 O17 2.922(18) . ?
K7 O18 2.926(15) . ?
K7 O20 2.692(6) 2_666 ?
K7 O24 2.768(8) 6_576 ?
K7 O30 2.899(7) 4_656 ?
K7 O35 2.794(7) 4_656 ?
K7 O48 3.250(7) 2_666 ?
K10 O9 3.230(13) . ?
K10 O15 2.837(10) . ?
K10 O29 2.813(6) 6_576 ?
K10 O32 2.912(11) . ?
K10 O33 2.647(6) . ?
K10 O36 2.825(14) . ?
K10 O37 2.813(6) . ?
K10 O43 3.030(7) 6_576 ?
K10 O44 3.103(6) 6_576 ?
K10 O49 3.094(7) 6_576 ?
K11 K15 3.646(16) . ?
K11 S2 3.366(4) . ?
K11 S7 3.400(3) 6_576 ?
K11 O2 2.453(15) . ?
K11 O10 2.759(17) . ?
K11 O14 2.894(8) . ?
K11 O19 2.798(12) . ?
K11 O37 2.887(6) . ?
K11 O43 3.025(7) 6_576 ?
K11 O46 2.837(6) . ?
K12 K13 3.77(3) . ?
K12 K14 3.67(3) . ?
K12 S3 3.75(3) 6_576 ?
K12 S4 3.32(3) 4_656 ?
K12 O11 3.08(3) 4_656 ?
K12 O13 3.09(3) 4_656 ?
K12 O18 2.92(3) . ?
K12 O23 2.95(4) 6_575 ?
K12 O36 2.58(3) . ?
K12 O40 2.42(3) . ?
K13 K13 3.268(17) 2_656 ?
K13 K14 4.742(11) . ?
K13 P8 3.533(8) 1_565 ?
K13 P8 3.754(7) 2_666 ?
K13 O21 2.712(13) . ?
K13 O26 2.743(9) 2_666 ?
K13 O39 3.211(9) 5_676 ?
K13 O40 2.711(14) . ?
K13 O48 2.802(10) 1_565 ?
K14 K14 3.86(2) 2_656 ?
K14 O5 2.87(2) . ?
K14 O9 2.79(2) . ?
K14 O36 2.695(14) . ?
K14 O39 2.937(10) 5_676 ?
K14 O40 2.602(16) . ?
K14 O49 2.789(10) 5_676 ?
K15 K15 4.49(3) 7_667 ?
K15 S2 3.643(14) 7_667 ?
K15 O6 3.312(19) 6_566 ?
K15 O19 2.47(2) . ?
K15 O23 2.77(2) . ?
K15 O41 3.121(16) 7_667 ?
K16 S1 3.354(3) 7_666 ?
K16 S8 3.644(3) . ?
K16 O6 2.905(10) . ?
K16 O7 3.039(8) . ?
K16 O16 3.025(6) . ?
K16 O24 2.660(7) . ?
K16 O28 2.715(9) . ?
K16 O35 2.916(6) 7_666 ?
P1 O8 1.519(5) . ?
P1 O22 1.550(5) . ?
P1 O33 1.489(6) . ?
P1 C5 1.827(8) . ?
P4 O27 1.525(6) . ?
P4 O34 1.509(5) . ?
P4 O42 1.539(5) . ?
P4 C4 1.801(8) . ?
P6 O16 1.510(6) . ?
P6 O31 1.530(5) . ?
P6 O38 1.519(5) . ?
P6 C1 1.822(7) . ?
P8 O20 1.545(6) . ?
P8 O26 1.504(5) . ?
P8 O48 1.521(6) . ?
P8 C6 1.832(7) . ?
O4 H4 0.8861 . ?
O21 H21A 0.8899 . ?
O21 H21B 0.8697 . ?
O24 H24A 0.8698 . ?
O24 H24B 0.8697 . ?
O25 H25A 0.8696 . ?
O25 H25B 0.8698 . ?
O29 H29 0.85(2) . ?
O30 H30A 0.8281 . ?
O30 H30B 0.8801 . ?
O44 H44 0.849(15) . ?
O45 H45 0.8382 . ?
N1 C1 1.498(9) . ?
N1 C3 1.518(9) . ?
N1 C5 1.519(9) . ?
N2 C2 1.489(9) . ?
N2 C4 1.495(9) . ?
N2 C6 1.501(9) . ?
C1 H1B 0.9900 . ?
C1 H1A 0.9900 . ?
C2 H2A 0.9900 . ?
C2 H2B 0.9900 . ?
C2 C3 1.527(10) . ?
C3 H3A 0.9900 . ?
C3 H3B 0.9900 . ?
C4 H4A 0.9900 . ?
C4 H4B 0.9900 . ?
C5 H5B 0.9900 . ?
C5 H5A 0.9900 . ?
C6 H6B 0.9900 . ?
C6 H6A 0.9900 . ?
O1 H1C 0.8219 . ?
O1 H1D 0.8524 . ?

loop_
_geom_torsion_atom_site_label_1
_geom_torsion_atom_site_label_2
_geom_torsion_atom_site_label_3
_geom_torsion_atom_site_label_4
_geom_torsion
_geom_torsion_site_symmetry_1
_geom_torsion_site_symmetry_2
_geom_torsion_site_symmetry_3
_geom_torsion_site_symmetry_4
_geom_torsion_publ_flag
Mo1 Mo4 O13 K2 -140.8(5) . . . 4_646 ?
Mo1 Mo4 O13 K3 164.1(5) . . . 7_667 ?
Mo1 Mo4 O13 K12 45.1(7) . . . 4_646 ?
Mo2 Mo4 O13 K2 41.8(6) . . . 4_646 ?
Mo2 Mo4 O13 K3 -13.3(6) . . . 7_667 ?
Mo2 Mo4 O13 K12 -132.3(7) . . . 4_646 ?
Mo2 Mo7 O46 K11 -50.0(2) . . . . ?
Mo3 Mo8 O49 K10 -173.94(11) . . . 6_575 ?
Mo3 Mo8 O49 K14 21.4(5) . . . 5_676 ?
Mo4 Mo1 O11 K12 -45.1(6) . . . 4_646 ?
Mo4 Mo2 O37 K10 65.2(5) . . . . ?
Mo4 Mo2 O37 K11 -132.58(17) . . . . ?
Mo5 Mo6 O43 K10 168.99(14) . . . 6_575 ?
Mo5 Mo6 O43 K11 -94.56(19) . . . 6_575 ?
Mo6 Mo5 O35 K7 -171.32(19) . . . 4_646 ?
Mo6 Mo5 O35 K16 -69.0(2) . . . 7_666 ?
Mo6 Mo8 O49 K10 6.0(3) . . . 6_575 ?
Mo6 Mo8 O49 K14 -158.7(3) . . . 5_676 ?
Mo7 Mo2 O37 K10 -121.8(4) . . . . ?
Mo7 Mo2 O37 K11 40.5(2) . . . . ?
Mo7 N2 C2 C3 173.2(5) 2_656 . . . ?
Mo7 N2 C4 P4 29.7(6) 2_656 . . . ?
Mo7 N2 C6 P8 44.2(5) 2_656 . . . ?
Mo8 Mo3 O39 K13 116.5(3) . . . 5_676 ?
Mo8 Mo3 O39 K14 -20.7(4) . . . 5_676 ?
Mo8 Mo6 O43 K10 -10.3(3) . . . 6_575 ?
Mo8 Mo6 O43 K11 86.2(2) . . . 6_575 ?
K2 P1 O8 Mo1 123.1(5) . . . . ?
K2 P1 O22 Mo2 105.1(5) . . . . ?
K2 P1 O22 Mo4 -67.2(4) . . . . ?
K2 P1 O33 K10 -114.7(6) . . . . ?
K2 P1 C5 N1 91.2(6) . . . . ?
K3 Mo4 O13 K2 55.1(7) 7_667 . . 4_646 ?
K3 Mo4 O13 K12 -118.9(9) 7_667 . . 4_646 ?
K7 Mo5 O35 K16 102.3(3) 4_646 . . 7_666 ?
K7 P8 O20 Mo7 -159.4(5) 2_646 . . 2_656 ?
K7 P8 O26 K13 90.8(4) 2_646 . . 2_646 ?
K7 P8 O48 K13 -172.3(3) 2_646 . . 1_545 ?
K7 P8 C6 N2 15.8(7) 2_646 . . . ?
K10 Mo6 O43 K11 96.5(3) 6_575 . . 6_575 ?
K10 Mo8 O49 K14 -164.7(6) 6_575 . . 5_676 ?
K11 Mo2 O37 K10 -162.2(6) . . . . ?
K11 Mo6 O43 K10 -96.5(3) 6_575 . . 6_575 ?
K12 Mo4 O13 K2 174.1(9) 4_646 . . 4_646 ?
K12 Mo4 O13 K3 118.9(9) 4_646 . . 7_667 ?
K13 P8 O20 Mo7 -107.5(6) 1_545 . . 2_656 ?
K13 P8 O20 Mo7 138.3(3) 2_646 . . 2_656 ?
K13 P8 O20 K7 51.9(7) 1_545 . . 2_646 ?
K13 P8 O20 K7 -62.3(4) 2_646 . . 2_646 ?
K13 P8 O26 K13 -27.2(4) 1_545 . . 2_646 ?
K13 P8 O48 K7 172.3(3) 1_545 . . 2_646 ?
K13 P8 O48 K7 117.4(2) 2_646 . . 2_646 ?
K13 P8 O48 K13 -54.9(3) 2_646 . . 1_545 ?
K13 P8 C6 N2 175.4(4) 2_646 . . . ?
K13 P8 C6 N2 134.1(5) 1_545 . . . ?
K14 Mo8 O49 K10 164.7(6) 5_676 . . 6_575 ?
K16 Mo5 O35 K7 -102.3(3) 7_666 . . 4_646 ?
S1 Mo5 O35 K7 -118.1(2) . . . 4_646 ?
S1 Mo5 O35 K16 -15.8(3) . . . 7_666 ?
S1 Mo6 O43 K10 115.66(17) . . . 6_575 ?
S1 Mo6 O43 K11 -147.89(16) . . . 6_575 ?
S2 Mo2 O37 K10 -174.7(4) . . . . ?
S2 Mo2 O37 K11 -12.5(3) . . . . ?
S2 Mo7 O46 K11 2.8(3) . . . . ?
S3 Mo3 O39 K13 63.3(3) . . . 5_676 ?
S3 Mo3 O39 K14 -73.8(4) . . . 5_676 ?
S3 Mo8 O49 K10 -119.05(16) . . . 6_575 ?
S3 Mo8 O49 K14 76.3(4) . . . 5_676 ?
S4 Mo1 O11 K12 8.2(6) . . . 4_646 ?
S4 Mo4 O13 K2 165.3(5) . . . 4_646 ?
S4 Mo4 O13 K3 110.2(5) . . . 7_667 ?
S4 Mo4 O13 K12 -8.8(7) . . . 4_646 ?
S5 Mo2 O37 K10 -67.4(5) . . . . ?
S5 Mo2 O37 K11 94.9(2) . . . . ?
S5 Mo7 O46 K11 -102.3(2) . . . . ?
S6 Mo3 O39 K13 169.8(3) . . . 5_676 ?
S6 Mo3 O39 K14 32.7(4) . . . 5_676 ?
S6 Mo8 O49 K10 131.53(15) . . . 6_575 ?
S6 Mo8 O49 K14 -33.2(5) . . . 5_676 ?
S7 Mo5 O35 K7 134.4(2) . . . 4_646 ?
S7 Mo5 O35 K16 -123.4(2) . . . 7_666 ?
S7 Mo6 O43 K10 -137.88(15) . . . 6_575 ?
S7 Mo6 O43 K11 -41.4(2) . . . 6_575 ?
S8 Mo1 O11 K12 -98.8(6) . . . 4_646 ?
S8 Mo4 O13 K2 -86.9(5) . . . 4_646 ?
S8 Mo4 O13 K3 -142.0(5) . . . 7_667 ?
S8 Mo4 O13 K12 99.1(7) . . . 4_646 ?
O4 Mo1 O11 K12 171.1(6) . . . 4_646 ?
O4 Mo5 O35 K7 4.4(8) . . . 4_646 ?
O4 Mo5 O35 K16 106.6(6) . . . 7_666 ?
O8 P1 O22 Mo2 171.4(5) . . . . ?
O8 P1 O22 Mo4 -0.9(4) . . . . ?
O8 P1 O33 K2 -8.5(4) . . . . ?
O8 P1 O33 K10 -123.3(5) . . . . ?
O8 P1 C5 N1 26.5(6) . . . . ?
O12 Mo1 O11 K12 100.4(6) . . . 4_646 ?
O12 Mo5 O35 K7 40.1(3) . . . 4_646 ?
O12 Mo5 O35 K16 142.4(3) . . . 7_666 ?
O16 P6 O31 Mo6 -51.9(7) . . . . ?
O16 P6 O31 Mo8 135.4(3) . . . . ?
O16 P6 O38 Mo3 -137.6(3) . . . . ?
O16 P6 C1 K5 169.9(4) . . . 2_656 ?
O16 P6 C1 N1 -46.8(6) . . . . ?
O20 Mo7 O46 K11 156.9(5) 2_656 . . . ?
O20 P8 O26 K13 141.8(4) . . . 2_646 ?
O20 P8 O48 K7 -20.5(3) . . . 2_646 ?
O20 P8 O48 K13 167.2(3) . . . 1_545 ?
O20 P8 C6 N2 -22.4(5) . . . . ?
O22 Mo2 O37 K10 23.4(5) . . . . ?
O22 Mo2 O37 K11 -174.4(2) . . . . ?
O22 Mo4 O13 K2 33.8(17) . . . 4_646 ?
O22 Mo4 O13 K3 -21.3(16) . . . 7_667 ?
O22 Mo4 O13 K12 -140.3(14) . . . 4_646 ?
O22 P1 O8 Mo1 2.6(5) . . . . ?
O22 P1 O8 K2 -120.5(3) . . . . ?
O22 P1 O33 K2 118.5(3) . . . . ?
O22 P1 O33 K10 3.8(6) . . . . ?
O22 P1 C5 N1 -89.5(5) . . . . ?
O25 Mo3 O39 K13 -22.0(4) . . . 5_676 ?
O25 Mo3 O39 K14 -159.1(4) . . . 5_676 ?
O26 P8 O20 Mo7 101.7(4) . . . 2_656 ?
O26 P8 O20 K7 -98.9(3) . . . 2_646 ?
O26 P8 O48 K7 106.4(3) . . . 2_646 ?
O26 P8 O48 K13 -65.9(4) . . . 1_545 ?
O26 P8 C6 N2 -143.2(5) . . . . ?
O27 Mo3 O39 K13 -104.0(3) . . . 5_676 ?
O27 Mo3 O39 K14 118.9(4) . . . 5_676 ?
O27 P4 O42 Mo7 -77.4(4) . . . 2_656 ?
O27 P4 C4 N2 74.2(5) . . . . ?
O29 Mo6 O43 K10 26.5(3) . . . 6_575 ?
O29 Mo6 O43 K11 122.9(2) . . . 6_575 ?
O29 Mo8 O49 K10 -29.6(3) . . . 6_575 ?
O29 Mo8 O49 K14 165.7(4) . . . 5_676 ?
O30 Mo5 O35 K7 -36.8(2) . . . 4_646 ?
O30 Mo5 O35 K16 65.4(3) . . . 7_666 ?
O31 Mo6 O43 K10 -16.9(10) . . . 6_575 ?
O31 Mo6 O43 K11 79.5(9) . . . 6_575 ?
O31 Mo8 O49 K10 1.7(15) . . . 6_575 ?
O31 Mo8 O49 K14 -163.0(11) . . . 5_676 ?
O31 P6 O16 K16 -148.6(4) . . . . ?
O31 P6 O38 Mo3 -10.4(5) . . . . ?
O31 P6 C1 K5 51.0(5) . . . 2_656 ?
O31 P6 C1 N1 -165.8(5) . . . . ?
O33 P1 O8 Mo1 131.4(4) . . . . ?
O33 P1 O8 K2 8.3(4) . . . . ?
O33 P1 O22 Mo2 40.2(6) . . . . ?
O33 P1 O22 Mo4 -132.1(4) . . . . ?
O33 P1 C5 N1 151.2(5) . . . . ?
O34 P4 O27 Mo3 -29.9(6) . . . . ?
O34 P4 O42 Mo7 155.8(3) . . . 2_656 ?
O34 P4 C4 N2 -163.3(5) . . . . ?
O38 P6 O16 K16 -21.8(5) . . . . ?
O38 P6 O31 Mo6 -179.6(5) . . . . ?
O38 P6 O31 Mo8 7.8(4) . . . . ?
O38 P6 C1 K5 -67.8(5) . . . 2_656 ?
O38 P6 C1 N1 75.5(6) . . . . ?
O41 Mo2 O37 K10 97.5(5) . . . . ?
O41 Mo2 O37 K11 -100.3(3) . . . . ?
O41 Mo4 O13 K2 77.2(5) . . . 4_646 ?
O41 Mo4 O13 K3 22.1(6) . . . 7_667 ?
O41 Mo4 O13 K12 -96.8(7) . . . 4_646 ?
O42 Mo7 O46 K11 87.6(2) 2_656 . . . ?
O42 P4 O27 Mo3 -156.3(4) . . . . ?
O42 P4 C4 N2 -44.3(6) . . . . ?
O44 Mo6 O43 K10 -44.0(3) . . . 6_575 ?
O44 Mo6 O43 K11 52.5(3) . . . 6_575 ?
O44 Mo8 O49 K10 41.3(3) . . . 6_575 ?
O44 Mo8 O49 K14 -123.4(4) . . . 5_676 ?
O45 Mo2 O37 K10 68.7(8) . . . . ?
O45 Mo2 O37 K11 -129.1(5) . . . . ?
O45 Mo4 O13 K2 5.1(6) . . . 4_646 ?
O45 Mo4 O13 K3 -50.1(6) . . . 7_667 ?
O45 Mo4 O13 K12 -169.0(7) . . . 4_646 ?
O48 P8 O20 Mo7 -133.0(4) . . . 2_656 ?
O48 P8 O20 K7 26.4(4) . . . 2_646 ?
O48 P8 O26 K13 17.1(5) . . . 2_646 ?
O48 P8 C6 N2 94.2(5) . . . . ?
N2 Mo7 O46 K11 167.3(3) 2_656 . . . ?
N2 C2 C3 N1 -177.1(6) . . . . ?
C1 P6 O16 K16 97.8(5) . . . . ?
C1 P6 O31 Mo6 63.6(6) . . . . ?
C1 P6 O31 Mo8 -109.1(4) . . . . ?
C1 P6 O38 Mo3 103.7(4) . . . . ?
C1 N1 C3 C2 -64.3(8) . . . . ?
C1 N1 C5 P1 -86.6(7) . . . . ?
C2 N2 C4 P4 -90.3(6) . . . . ?
C2 N2 C6 P8 164.1(5) . . . . ?
C3 N1 C1 K5 96.8(5) . . . 2_656 ?
C3 N1 C1 P6 -56.8(7) . . . . ?
C3 N1 C5 P1 145.4(5) . . . . ?
C4 P4 O27 Mo3 90.1(5) . . . . ?
C4 P4 O42 Mo7 39.2(4) . . . 2_656 ?
C4 N2 C2 C3 -66.8(8) . . . . ?
C4 N2 C6 P8 -73.8(6) . . . . ?
C5 P1 O8 Mo1 -111.4(4) . . . . ?
C5 P1 O8 K2 125.6(3) . . . . ?
C5 P1 O22 Mo2 -74.2(6) . . . . ?
C5 P1 O22 Mo4 113.5(4) . . . . ?
C5 P1 O33 K2 -126.6(3) . . . . ?
C5 P1 O33 K10 118.7(5) . . . . ?
C5 N1 C1 K5 -29.2(6) . . . 2_656 ?
C5 N1 C1 P6 177.2(5) . . . . ?
C5 N1 C3 C2 61.4(8) . . . . ?
C6 P8 O20 Mo7 -16.1(4) . . . 2_656 ?
C6 P8 O20 K7 143.3(3) . . . 2_646 ?
C6 P8 O26 K13 -105.1(4) . . . 2_646 ?
C6 P8 O48 K7 -131.9(3) . . . 2_646 ?
C6 P8 O48 K13 55.8(4) . . . 1_545 ?
C6 N2 C2 C3 54.0(8) . . . . ?
C6 N2 C4 P4 147.0(5) . . . . ?
